data_7125821
loop_
_publ_author_name
'Budzelaar, Peter H. M.'
'Hughes, David L.'
'Bochmann, Manfred'
'Macchioni, Alceo'
'Rocchigiani, Luca'

_publ_section_title
;
 H<sub>2</sub> activation by zirconaziridinium ions: \s-bond metathesis
 versus frustrated Lewis pair reactivity.
;
_journal_issue 17
_journal_name_full 'Chemical communications (Cambridge, England)'
_journal_page_first 2542
_journal_page_last 2545
_journal_paper_doi 10.1039/c9cc09466k
_journal_volume 56
_journal_year 2020
_chemical_absolute_configuration ad
_chemical_formula_moiety 'C30 H34 Zr3, 2(C24 B F20}, 5(C6 H5 Cl)'
_chemical_formula_structural 'H(Cp2 Zr H)3, 2(B(C6H5)4), 5(C6H5Cl)'
_chemical_formula_sum 'C108 H59 B2 Cl5 F40 Zr3'
_chemical_formula_weight 2589.08
_space_group_crystal_system orthorhombic
_space_group_IT_number 33
_space_group_name_Hall 'P 2c -2n'
_space_group_name_H-M_alt 'P n a 21'
_atom_sites_solution_hydrogens mixed
_atom_sites_solution_primary dual
_atom_sites_solution_secondary difmap
_audit_creation_method SHELXL-2018/3
_cell_angle_alpha 90
_cell_angle_beta 90
_cell_angle_gamma 90
_cell_formula_units_Z 4
_cell_length_a 20.8992(3)
_cell_length_b 15.4821(2)
_cell_length_c 30.6370(4)
_cell_measurement_reflns_used 41741
_cell_measurement_temperature 100(2)
_cell_measurement_theta_max 30.1780
_cell_measurement_theta_min 2.3560
_cell_volume 9913.0(2)
_computing_cell_refinement 'CrysAlisPro 1.171.40.45a (Rigaku Oxford Diffraction, 2019)'
_computing_data_collection 'CrysAlisPro 1.171.40.45a (Rigaku Oxford Diffraction, 2019)'
_computing_data_reduction 'CrysAlisPro 1.171.40.45a (Rigaku Oxford Diffraction, 2019)'
_computing_molecular_graphics 'ORTEP (Johnson, 1976 and Farrugia, 2012)'
_computing_publication_material 'SHELXL-2018/3 (Sheldrick, 2018) and WINGX (Farrugia, 2012)'
_computing_structure_refinement 'SHELXL-2018/3 (Sheldrick, 2018)'
_computing_structure_solution 'SHELXT (Sheldrick, 2015)'
_diffrn_ambient_temperature 100(2)
_diffrn_detector 'CCD plate'
_diffrn_detector_area_resol_mean 10.0000
_diffrn_measured_fraction_theta_full 0.999
_diffrn_measured_fraction_theta_max 0.999
_diffrn_measurement_device 'four-circle diffractometer'
_diffrn_measurement_device_type 'XtaLAB AFC12 (RCD3): Kappa single'
_diffrn_radiation_monochromator mirror
_diffrn_radiation_probe x-ray
_diffrn_radiation_type 'Mo K\a'
_diffrn_radiation_wavelength 0.71073
_diffrn_reflns_av_R_equivalents 0.0346
_diffrn_reflns_av_unetI/netI 0.0329
_diffrn_reflns_Laue_measured_fraction_full 0.999
_diffrn_reflns_Laue_measured_fraction_max 0.999
_diffrn_reflns_limit_h_max 26
_diffrn_reflns_limit_h_min -27
_diffrn_reflns_limit_k_max 20
_diffrn_reflns_limit_k_min -19
_diffrn_reflns_limit_l_max 39
_diffrn_reflns_limit_l_min -39
_diffrn_reflns_number 111217
_diffrn_reflns_point_group_measured_fraction_full 0.999
_diffrn_reflns_point_group_measured_fraction_max 0.998
_diffrn_reflns_theta_full 25.242
_diffrn_reflns_theta_max 27.485
_diffrn_reflns_theta_min 2.352
_diffrn_source 'Rotating-anode X-ray tube'
_diffrn_source_type 'Rigaku (Mo) X-ray Source'
_exptl_absorpt_coefficient_mu 0.571
_exptl_absorpt_correction_T_max 1.00000
_exptl_absorpt_correction_T_min 0.83563
_exptl_absorpt_correction_type multi-scan
_exptl_absorpt_process_details
;
CrysAlisPro 1.171.40.45a (Rigaku Oxford Diffraction, 2019)
Empirical absorption correction using spherical harmonics,
 implemented in SCALE3 ABSPACK scaling algorithm.
;
_exptl_crystal_colour colourless
_exptl_crystal_density_diffrn 1.735
_exptl_crystal_description plate
_exptl_crystal_F_000 5128
_exptl_crystal_size_max 0.12
_exptl_crystal_size_mid 0.09
_exptl_crystal_size_min 0.005
_refine_diff_density_max 0.864
_refine_diff_density_min -0.864
_refine_diff_density_rms 0.079
_refine_ls_abs_structure_details
;
 Flack x determined using 8283 quotients [(I+)-(I-)]/[(I+)+(I-)]
 (Parsons, Flack and Wagner, Acta Cryst. B69 (2013) 249-259).
;
_refine_ls_abs_structure_Flack 0.112(6)
_refine_ls_extinction_method none
_refine_ls_goodness_of_fit_ref 1.024
_refine_ls_hydrogen_treatment mixed
_refine_ls_matrix_type full
_refine_ls_number_parameters 1508
_refine_ls_number_reflns 22692
_refine_ls_number_restraints 1
_refine_ls_restrained_S_all 1.024
_refine_ls_R_factor_all 0.0592
_refine_ls_R_factor_gt 0.0489
_refine_ls_shift/su_max 0.001
_refine_ls_shift/su_mean 0.000
_refine_ls_structure_factor_coef Fsqd
_refine_ls_weighting_details 'w=1/[\s^2^(Fo^2^)+(0.0444P)^2^+21.2878P] where P=(Fo^2^+2Fc^2^)/3'
_refine_ls_weighting_scheme calc
_refine_ls_wR_factor_gt 0.1087
_refine_ls_wR_factor_ref 0.1128
_reflns_Friedel_coverage 0.961
_reflns_Friedel_fraction_full 0.999
_reflns_Friedel_fraction_max 0.997
_reflns_number_gt 20023
_reflns_number_total 22692
_reflns_threshold_expression 'I > 2\s(I)'
_cod_data_source_file c9cc09466k3.cif
_cod_data_source_block s0204
_cod_depositor_comments 'Adding full bibliography for 7125821.cif.'
_cod_database_code 7125821
_shelx_shelxl_version_number 2018/3
_shelx_space_group_comment
;
The symmetry employed for this shelxl refinement is uniquely defined
by the following loop, which should always be used as a source of
symmetry information in preference to the above space-group names.
They are only intended as comments.
;

loop_
_space_group_symop_operation_xyz
'x, y, z'
'-x, -y, z+1/2'
'x+1/2, -y+1/2, z'
'-x+1/2, y+1/2, z+1/2'

loop_
_atom_site_label
_atom_site_type_symbol
_atom_site_fract_x
_atom_site_fract_y
_atom_site_fract_z
_atom_site_U_iso_or_equiv
_atom_site_adp_type
_atom_site_occupancy
_atom_site_site_symmetry_order
_atom_site_calc_flag
_atom_site_refinement_flags_posn
_atom_site_refinement_flags_adp
_atom_site_refinement_flags_occupancy
_atom_site_disorder_assembly
_atom_site_disorder_group
Zr1 Zr 0.67958(2) 0.47317(3) 0.71456(2) 0.02022(11) Uani 1 1 d . . . . .
Zr2 Zr 0.76453(3) 0.58237(4) 0.79906(2) 0.03164(14) Uani 1 1 d . . . . .
Zr3 Zr 0.84095(3) 0.53881(4) 0.69653(2) 0.03206(14) Uani 1 1 d . . . . .
C1 C 0.7117(4) 0.3369(4) 0.7527(2) 0.0355(16) Uani 1 1 d . . . . .
H1 H 0.746980 0.339122 0.772192 0.043 Uiso 1 1 calc R U . . .
C2 C 0.6487(4) 0.3500(5) 0.7642(2) 0.0403(16) Uani 1 1 d . . . . .
H2 H 0.632980 0.361589 0.792707 0.048 Uiso 1 1 calc R U . . .
C3 C 0.6131(3) 0.3430(4) 0.7271(2) 0.0374(16) Uani 1 1 d . . . . .
H3 H 0.567926 0.349052 0.725946 0.045 Uiso 1 1 calc R U . . .
C4 C 0.6511(4) 0.3261(4) 0.6915(2) 0.0360(15) Uani 1 1 d . . . . .
H4 H 0.637738 0.319689 0.662014 0.043 Uiso 1 1 calc R U . . .
C5 C 0.7160(3) 0.3201(4) 0.7082(3) 0.0383(17) Uani 1 1 d . . . . .
H5 H 0.753632 0.307328 0.692044 0.046 Uiso 1 1 calc R U . . .
C6 C 0.6025(4) 0.5970(5) 0.7136(3) 0.0461(18) Uani 1 1 d . . . . .
H6 H 0.596400 0.630152 0.739320 0.055 Uiso 1 1 calc R U . . .
C7 C 0.5684(3) 0.5243(5) 0.7022(3) 0.0451(19) Uani 1 1 d . . . . .
H7 H 0.535426 0.498120 0.718981 0.054 Uiso 1 1 calc R U . . .
C8 C 0.5906(4) 0.4959(5) 0.6619(3) 0.0449(19) Uani 1 1 d . . . . .
H8 H 0.574908 0.447554 0.646094 0.054 Uiso 1 1 calc R U . . .
C9 C 0.6399(4) 0.5506(5) 0.6486(2) 0.0415(17) Uani 1 1 d . . . . .
H9 H 0.664027 0.546325 0.622380 0.050 Uiso 1 1 calc R U . . .
C10 C 0.6470(4) 0.6136(5) 0.6815(3) 0.0412(17) Uani 1 1 d . . . . .
H10 H 0.677222 0.659482 0.681601 0.049 Uiso 1 1 calc R U . . .
C21 C 0.8489(4) 0.5148(6) 0.8452(3) 0.053(2) Uani 1 1 d . . . . .
H21 H 0.892105 0.529649 0.839292 0.064 Uiso 1 1 calc R U . . .
C22 C 0.8076(4) 0.5562(6) 0.8738(3) 0.052(2) Uani 1 1 d . . . . .
H22 H 0.818482 0.604761 0.891225 0.062 Uiso 1 1 calc R U . . .
C23 C 0.7488(5) 0.5171(6) 0.8733(3) 0.054(2) Uani 1 1 d . . . . .
H23 H 0.712183 0.534124 0.889452 0.065 Uiso 1 1 calc R U . . .
C24 C 0.7530(4) 0.4475(5) 0.8444(2) 0.0388(16) Uani 1 1 d . . . . .
H24 H 0.719031 0.408517 0.838403 0.047 Uiso 1 1 calc R U . . .
C25 C 0.8123(3) 0.4430(4) 0.8260(2) 0.0365(15) Uani 1 1 d . . . . .
H25 H 0.826886 0.402135 0.805127 0.044 Uiso 1 1 calc R U . . .
C26 C 0.7142(5) 0.7178(4) 0.7716(3) 0.051(2) Uani 1 1 d . . . . .
H26 H 0.698178 0.717160 0.742626 0.061 Uiso 1 1 calc R U . . .
C27 C 0.6804(4) 0.6962(5) 0.8084(3) 0.050(2) Uani 1 1 d . . . . .
H27 H 0.636780 0.679033 0.809256 0.060 Uiso 1 1 calc R U . . .
C28 C 0.7200(4) 0.7037(5) 0.8437(3) 0.051(2) Uani 1 1 d . . . . .
H28 H 0.708483 0.692732 0.873220 0.061 Uiso 1 1 calc R U . . .
C29 C 0.7797(4) 0.7297(4) 0.8294(3) 0.0450(19) Uani 1 1 d . . . . .
H29 H 0.816287 0.738410 0.847315 0.054 Uiso 1 1 calc R U . . .
C30 C 0.7772(5) 0.7412(4) 0.7842(3) 0.050(2) Uani 1 1 d . . . . .
H30 H 0.810782 0.760625 0.765686 0.061 Uiso 1 1 calc R U . . .
C31 C 0.9187(4) 0.4461(6) 0.7386(4) 0.057(2) Uani 1 1 d . . . . .
H31 H 0.926174 0.457480 0.768669 0.069 Uiso 1 1 calc R U . . .
C32 C 0.9498(4) 0.4806(6) 0.7052(4) 0.065(3) Uani 1 1 d . . . . .
H32 H 0.983562 0.521421 0.707848 0.078 Uiso 1 1 calc R U . . .
C33 C 0.9253(5) 0.4473(6) 0.6638(4) 0.072(4) Uani 1 1 d . . . . .
H33 H 0.939300 0.461268 0.635105 0.087 Uiso 1 1 calc R U . . .
C34 C 0.8755(3) 0.3892(4) 0.6762(3) 0.0383(16) Uani 1 1 d . . . . .
H34 H 0.849136 0.356105 0.657253 0.046 Uiso 1 1 calc R U . . .
C35 C 0.8735(4) 0.3909(4) 0.7218(3) 0.0431(18) Uani 1 1 d . . . . .
H35 H 0.844502 0.358006 0.738941 0.052 Uiso 1 1 calc R U . . .
C36 C 0.9041(4) 0.6465(6) 0.6552(3) 0.058(2) Uani 1 1 d . . . . .
H36 H 0.949353 0.641043 0.653887 0.070 Uiso 1 1 calc R U . . .
C37 C 0.8621(5) 0.6094(6) 0.6260(3) 0.055(2) Uani 1 1 d . . . . .
H37 H 0.872404 0.572782 0.602129 0.066 Uiso 1 1 calc R U . . .
C38 C 0.7989(4) 0.6380(6) 0.6394(3) 0.057(2) Uani 1 1 d . . . . .
H38 H 0.759347 0.625059 0.625518 0.068 Uiso 1 1 calc R U . . .
C39 C 0.8077(5) 0.6878(5) 0.6765(3) 0.053(2) Uani 1 1 d . . . . .
H39 H 0.774433 0.714731 0.692647 0.063 Uiso 1 1 calc R U . . .
C40 C 0.8715(5) 0.6926(5) 0.6863(4) 0.064(3) Uani 1 1 d . . . . .
H40 H 0.889842 0.722391 0.710362 0.077 Uiso 1 1 calc R U . . .
B1 B 0.6180(3) 0.5911(4) 0.3170(2) 0.0244(13) Uani 1 1 d . . . . .
C41 C 0.5869(3) 0.6871(4) 0.3279(2) 0.0238(12) Uani 1 1 d . . . . .
C42 C 0.5474(3) 0.7345(4) 0.3007(2) 0.0243(11) Uani 1 1 d . . . . .
C43 C 0.5177(3) 0.8108(4) 0.3130(2) 0.0287(13) Uani 1 1 d . . . . .
C44 C 0.5289(3) 0.8442(4) 0.3540(2) 0.0335(15) Uani 1 1 d . . . . .
C45 C 0.5669(3) 0.7987(5) 0.3823(2) 0.0363(15) Uani 1 1 d . . . . .
C46 C 0.5940(3) 0.7220(4) 0.3691(2) 0.0293(13) Uani 1 1 d . . . . .
F42 F 0.53465(17) 0.7080(2) 0.25973(12) 0.0309(8) Uani 1 1 d . . . . .
F43 F 0.47921(17) 0.8528(2) 0.28552(13) 0.0357(9) Uani 1 1 d . . . . .
F44 F 0.5037(2) 0.9194(3) 0.36635(16) 0.0497(11) Uani 1 1 d . . . . .
F45 F 0.5766(2) 0.8285(3) 0.42327(14) 0.0542(13) Uani 1 1 d . . . . .
F46 F 0.62913(19) 0.6800(3) 0.39941(12) 0.0385(9) Uani 1 1 d . . . . .
C51 C 0.6213(3) 0.5662(4) 0.2650(2) 0.0260(12) Uani 1 1 d . . . . .
C52 C 0.6075(3) 0.4864(4) 0.2459(2) 0.0343(15) Uani 1 1 d . . . . .
C53 C 0.6236(3) 0.4629(4) 0.2042(3) 0.0415(19) Uani 1 1 d . . . . .
C54 C 0.6553(4) 0.5195(5) 0.1773(2) 0.0381(16) Uani 1 1 d . . . . .
C55 C 0.6705(3) 0.5999(4) 0.1945(2) 0.0315(13) Uani 1 1 d . . . . .
C56 C 0.6538(3) 0.6199(4) 0.2363(2) 0.0236(12) Uani 1 1 d . . . . .
F52 F 0.5765(2) 0.4252(3) 0.26943(16) 0.0495(11) Uani 1 1 d . . . . .
F53 F 0.6097(3) 0.3835(3) 0.18967(18) 0.0640(15) Uani 1 1 d . . . . .
F54 F 0.6713(2) 0.4986(3) 0.13676(15) 0.0569(13) Uani 1 1 d . . . . .
F55 F 0.7016(2) 0.6570(3) 0.16890(13) 0.0426(10) Uani 1 1 d . . . . .
F56 F 0.67187(17) 0.6992(2) 0.25029(11) 0.0265(7) Uani 1 1 d . . . . .
C61 C 0.6942(3) 0.5833(4) 0.32966(19) 0.0225(11) Uani 1 1 d . . . . .
C62 C 0.7371(3) 0.6506(4) 0.33420(19) 0.0238(12) Uani 1 1 d . . . . .
C63 C 0.8026(3) 0.6398(4) 0.3383(2) 0.0262(12) Uani 1 1 d . . . . .
C64 C 0.8270(3) 0.5574(4) 0.3398(2) 0.0321(14) Uani 1 1 d . . . . .
C65 C 0.7871(3) 0.4884(4) 0.3350(2) 0.0300(13) Uani 1 1 d . . . . .
C66 C 0.7224(3) 0.5025(4) 0.3302(2) 0.0264(12) Uani 1 1 d . . . . .
F62 F 0.71728(17) 0.7342(2) 0.33371(11) 0.0275(7) Uani 1 1 d . . . . .
F63 F 0.84132(18) 0.7080(2) 0.34168(13) 0.0365(9) Uani 1 1 d . . . . .
F64 F 0.88965(18) 0.5452(3) 0.34445(17) 0.0488(11) Uani 1 1 d . . . . .
F65 F 0.81120(18) 0.4074(2) 0.33512(16) 0.0429(10) Uani 1 1 d . . . . .
F66 F 0.68574(17) 0.4310(2) 0.32462(14) 0.0347(9) Uani 1 1 d . . . . .
C71 C 0.5706(3) 0.5285(4) 0.3469(2) 0.0311(14) Uani 1 1 d . . . . .
C72 C 0.5845(3) 0.4938(5) 0.3872(3) 0.0394(17) Uani 1 1 d . . . . .
C73 C 0.5408(4) 0.4513(5) 0.4134(3) 0.0458(19) Uani 1 1 d . . . . .
C74 C 0.4791(4) 0.4431(6) 0.3989(3) 0.057(3) Uani 1 1 d . . . . .
C75 C 0.4626(3) 0.4768(6) 0.3594(3) 0.051(2) Uani 1 1 d . . . . .
C76 C 0.5076(3) 0.5186(5) 0.3347(2) 0.0372(16) Uani 1 1 d . . . . .
F72 F 0.64435(18) 0.5007(3) 0.40472(14) 0.0383(9) Uani 1 1 d . . . . .
F73 F 0.5583(2) 0.4200(3) 0.45222(17) 0.0608(14) Uani 1 1 d . . . . .
F74 F 0.4359(2) 0.4016(4) 0.4238(2) 0.082(2) Uani 1 1 d . . . . .
F75 F 0.4012(2) 0.4691(4) 0.34519(19) 0.0690(16) Uani 1 1 d . . . . .
F76 F 0.48622(18) 0.5523(3) 0.29665(15) 0.0429(10) Uani 1 1 d . . . . .
B2 B 0.6382(4) 0.8850(5) 0.5726(2) 0.0273(14) Uani 1 1 d . . . . .
C81 C 0.5923(3) 0.9372(4) 0.5376(2) 0.0256(12) Uani 1 1 d . . . . .
C82 C 0.6057(3) 0.9593(4) 0.4949(2) 0.0304(13) Uani 1 1 d . . . . .
C83 C 0.5617(3) 0.9974(5) 0.4673(2) 0.0364(15) Uani 1 1 d . . . . .
C84 C 0.5008(4) 1.0126(5) 0.4810(2) 0.0380(16) Uani 1 1 d . . . . .
C85 C 0.4834(3) 0.9908(5) 0.5221(2) 0.0367(16) Uani 1 1 d . . . . .
C86 C 0.5292(3) 0.9542(4) 0.5493(2) 0.0298(13) Uani 1 1 d . . . . .
F82 F 0.66348(19) 0.9448(4) 0.47758(14) 0.0488(11) Uani 1 1 d . . . . .
F83 F 0.5783(2) 1.0185(4) 0.42623(14) 0.0534(12) Uani 1 1 d . . . . .
F84 F 0.4573(2) 1.0485(3) 0.45364(15) 0.0547(12) Uani 1 1 d . . . . .
F85 F 0.4238(2) 1.0060(4) 0.53690(16) 0.0609(14) Uani 1 1 d . . . . .
F86 F 0.5093(2) 0.9352(3) 0.59042(13) 0.0424(10) Uani 1 1 d . . . . .
C91 C 0.6453(3) 0.9365(4) 0.6196(2) 0.0288(13) Uani 1 1 d . . . . .
C92 C 0.6287(4) 1.0217(4) 0.6279(2) 0.0431(18) Uani 1 1 d . . . . .
C93 C 0.6410(5) 1.0633(5) 0.6676(3) 0.052(2) Uani 1 1 d . . . . .
C94 C 0.6718(4) 1.0216(5) 0.7006(2) 0.0459(19) Uani 1 1 d . . . . .
C95 C 0.6903(4) 0.9379(5) 0.6937(2) 0.0409(16) Uani 1 1 d . . . . .
C96 C 0.6769(3) 0.8985(4) 0.6548(2) 0.0309(13) Uani 1 1 d . . . . .
F92 F 0.6006(3) 1.0708(3) 0.59730(14) 0.0577(14) Uani 1 1 d . . . . .
F93 F 0.6206(4) 1.1453(3) 0.67274(17) 0.081(2) Uani 1 1 d . . . . .
F94 F 0.6836(3) 1.0613(4) 0.73845(15) 0.0710(17) Uani 1 1 d . . . . .
F95 F 0.7215(2) 0.8952(3) 0.72560(14) 0.0531(12) Uani 1 1 d . . . . .
F96 F 0.69658(18) 0.8149(2) 0.65069(13) 0.0362(9) Uani 1 1 d . . . . .
C101 C 0.7131(3) 0.8769(5) 0.5575(2) 0.0342(15) Uani 1 1 d . . . . .
C102 C 0.7484(4) 0.9500(7) 0.5482(3) 0.050(2) Uani 1 1 d . . . . .
C103 C 0.8138(5) 0.9489(10) 0.5379(3) 0.077(4) Uani 1 1 d . . . . .
C104 C 0.8466(4) 0.8756(13) 0.5382(3) 0.097(5) Uani 1 1 d . . . . .
C105 C 0.8152(4) 0.7999(10) 0.5475(2) 0.079(4) Uani 1 1 d . . . . .
C106 C 0.7503(3) 0.8023(7) 0.5570(2) 0.047(2) Uani 1 1 d . . . . .
F102 F 0.7184(3) 1.0276(4) 0.54904(16) 0.0630(15) Uani 1 1 d . . . . .
F103 F 0.8424(3) 1.0273(6) 0.5290(2) 0.119(3) Uani 1 1 d . . . . .
F104 F 0.9084(2) 0.8758(8) 0.5274(2) 0.142(4) Uani 1 1 d . . . . .
F105 F 0.8473(3) 0.7260(6) 0.54683(16) 0.102(3) Uani 1 1 d . . . . .
F106 F 0.7246(2) 0.7248(3) 0.56609(14) 0.0492(12) Uani 1 1 d . . . . .
C111 C 0.6021(3) 0.7918(4) 0.5764(3) 0.0360(16) Uani 1 1 d . . . . .
C112 C 0.5655(3) 0.7616(6) 0.6104(4) 0.061(3) Uani 1 1 d . . . . .
C113 C 0.5314(4) 0.6821(8) 0.6092(6) 0.107(6) Uani 1 1 d . . . . .
C114 C 0.5360(8) 0.6326(8) 0.5721(9) 0.148(11) Uani 1 1 d . . . . .
C115 C 0.5673(8) 0.6617(6) 0.5380(7) 0.134(8) Uani 1 1 d . . . . .
C116 C 0.6001(5) 0.7382(5) 0.5397(4) 0.064(3) Uani 1 1 d . . . . .
F112 F 0.5609(2) 0.8073(4) 0.6483(2) 0.0733(19) Uani 1 1 d . . . . .
F113 F 0.4977(2) 0.6608(5) 0.6456(4) 0.157(5) Uani 1 1 d . . . . .
F114 F 0.5043(5) 0.5571(4) 0.5732(5) 0.224(8) Uani 1 1 d . . . . .
F115 F 0.5689(6) 0.6132(4) 0.5024(4) 0.187(6) Uani 1 1 d . . . . .
F116 F 0.6316(3) 0.7623(4) 0.5034(2) 0.078(2) Uani 1 1 d . . . . .
Cl21 Cl 0.6378(3) 0.2255(8) 0.4614(4) 0.152(5) Uani 0.5 1 d . . P . .
Cl22 Cl 0.6645(3) 0.1721(3) 0.48145(15) 0.0640(13) Uani 0.5 1 d . . P . .
C121 C 0.7231(5) 0.2423(7) 0.4623(3) 0.063(3) Uani 1 1 d . . . . .
C122 C 0.7830(10) 0.2048(8) 0.4696(4) 0.111(6) Uani 1 1 d . . . . .
H122 H 0.788655 0.148376 0.481143 0.133 Uiso 1 1 calc R U . . .
C123 C 0.8400(7) 0.2663(19) 0.4568(5) 0.156(11) Uani 1 1 d . . . . .
H123 H 0.883620 0.250803 0.460642 0.188 Uiso 1 1 calc R U . . .
C124 C 0.8217(6) 0.3422(10) 0.4399(4) 0.081(4) Uani 1 1 d . . . . .
H124 H 0.853573 0.381923 0.430587 0.097 Uiso 1 1 calc R U . . .
C125 C 0.7631(7) 0.3630(9) 0.4359(4) 0.089(4) Uani 1 1 d . . . . .
H125 H 0.754316 0.417651 0.423168 0.106 Uiso 1 1 calc R U . . .
C126 C 0.7170(5) 0.3196(6) 0.4468(3) 0.059(2) Uani 1 1 d . . . . .
H126 H 0.675308 0.343310 0.443824 0.070 Uiso 1 1 calc R U . . .
Cl3 Cl 0.7578(3) 0.2628(3) 0.59133(16) 0.070(2) Uani 0.462(12) 1 d . . P A 1
C131 C 0.7318(9) 0.3579(13) 0.5678(5) 0.038(4) Uani 0.462(12) 1 d . . P A 1
C132 C 0.7750(9) 0.4224(16) 0.5584(6) 0.035(4) Uani 0.462(12) 1 d . . P A 1
C133 C 0.7579(12) 0.497(2) 0.5407(9) 0.045(7) Uani 0.462(12) 1 d . . P A 1
C134 C 0.6915(5) 0.5039(5) 0.5359(2) 0.070(2) Uani 0.462(12) 1 d . . P A 1
C135 C 0.6464(7) 0.4436(10) 0.5397(4) 0.032(4) Uani 0.462(12) 1 d . . P A 1
C136 C 0.6690(5) 0.3655(10) 0.5605(3) 0.076(4) Uani 0.462(12) 1 d . . P A 1
Cl7 Cl 0.7345(7) 0.5210(9) 0.5402(4) 0.057(3) Uani 0.269(6) 1 d . . P A 2
C171 C 0.7254(11) 0.4092(15) 0.5551(5) 0.060(5) Uani 0.269(6) 1 d . . P A 2
C172 C 0.6690(5) 0.3655(10) 0.5605(3) 0.076(4) Uani 0.269(6) 1 d . . P A 2
C173 C 0.645(4) 0.331(6) 0.568(3) 0.14(3) Uiso 0.269(6) 1 d . . P A 2
C174 C 0.7103(13) 0.2464(17) 0.5792(8) 0.030(5) Uiso 0.269(6) 1 d . . P A 2
C175 C 0.789(2) 0.287(2) 0.5713(13) 0.051(8) Uiso 0.269(6) 1 d . . P A 2
C176 C 0.7882(11) 0.3813(18) 0.5600(8) 0.064(7) Uani 0.269(6) 1 d . . P A 2
Cl8 Cl 0.6915(5) 0.5039(5) 0.5359(2) 0.070(2) Uani 0.269(6) 1 d . . P A 3
C181 C 0.7254(11) 0.4092(15) 0.5551(5) 0.060(5) Uani 0.269(6) 1 d . . P A 3
C182 C 0.6690(5) 0.3655(10) 0.5605(3) 0.076(4) Uani 0.269(6) 1 d . . P A 3
C183 C 0.674(2) 0.285(3) 0.5743(15) 0.076(11) Uiso 0.269(6) 1 d . . P A 3
C184 C 0.7578(3) 0.2628(3) 0.59133(16) 0.070(2) Uani 0.269(6) 1 d . . P A 3
C185 C 0.820(2) 0.309(3) 0.5663(15) 0.073(11) Uiso 0.269(6) 1 d . . P A 3
C186 C 0.7882(11) 0.3813(18) 0.5600(8) 0.064(7) Uani 0.269(6) 1 d . . P A 3
Cl4 Cl 0.46471(10) 0.31064(15) 0.66255(6) 0.0506(5) Uani 1 1 d . . . . .
C141 C 0.4772(3) 0.2988(5) 0.6071(2) 0.0370(15) Uani 1 1 d . . . . .
C142 C 0.4579(4) 0.3638(5) 0.5784(3) 0.0455(19) Uani 1 1 d . . . . .
H142 H 0.437520 0.414342 0.589103 0.055 Uiso 1 1 calc R U . . .
C143 C 0.4686(4) 0.3540(6) 0.5351(3) 0.055(2) Uani 1 1 d . . . . .
H143 H 0.457185 0.398812 0.515410 0.067 Uiso 1 1 calc R U . . .
C144 C 0.4976(4) 0.2743(7) 0.5185(3) 0.062(3) Uani 1 1 d . . . . .
H144 H 0.501961 0.263678 0.488071 0.074 Uiso 1 1 calc R U . . .
C145 C 0.5176(5) 0.2178(6) 0.5479(3) 0.065(3) Uani 1 1 d . . . . .
H145 H 0.541046 0.168886 0.538209 0.079 Uiso 1 1 calc R U . . .
C146 C 0.5058(4) 0.2263(5) 0.5924(3) 0.0476(19) Uani 1 1 d . . . . .
H146 H 0.517740 0.181850 0.612184 0.057 Uiso 1 1 calc R U . . .
Cl5 Cl 0.5515(2) 0.2180(2) 0.39338(14) 0.0641(13) Uani 0.621(8) 1 d . . P . .
Cl54 Cl 0.4459(4) 0.1681(5) 0.2334(3) 0.080(3) Uani 0.379(8) 1 d . . P . .
C151 C 0.5179(6) 0.2045(7) 0.3471(6) 0.102(5) Uani 1 1 d . . . . .
H151 H 0.534452 0.212968 0.375655 0.122 Uiso 0.379(8) 1 calc R U P . .
C152 C 0.5302(6) 0.2625(8) 0.3136(7) 0.108(7) Uani 1 1 d . . . . .
H152 H 0.557456 0.310657 0.318469 0.129 Uiso 1 1 calc R U . . .
C153 C 0.5045(5) 0.2510(8) 0.2760(8) 0.121(8) Uani 1 1 d . . . . .
H153 H 0.509411 0.292972 0.253677 0.145 Uiso 1 1 calc R U . . .
C154 C 0.4706(6) 0.1788(8) 0.2687(6) 0.098(5) Uani 1 1 d . . . . .
H154 H 0.454356 0.172094 0.239924 0.118 Uiso 0.621(8) 1 calc R U P . .
C155 C 0.4567(6) 0.1158(8) 0.2963(6) 0.095(4) Uani 1 1 d . . . . .
H155 H 0.433495 0.065496 0.288275 0.114 Uiso 1 1 calc R U . . .
C156 C 0.4787(5) 0.1303(6) 0.3363(5) 0.080(4) Uani 1 1 d . . . . .
H156 H 0.468346 0.090357 0.358787 0.096 Uiso 1 1 calc R U . . .
Cl6 Cl 0.4420(5) 0.6645(5) 0.4245(3) 0.191(5) Uani 0.698(10) 1 d . . P . .
Cl62 Cl 0.3590(7) 0.5857(12) 0.4258(4) 0.131(7) Uani 0.302(10) 1 d . . P . .
C161 C 0.3826(9) 0.7331(10) 0.4364(4) 0.112(6) Uani 1 1 d . . . . .
C162 C 0.3306(10) 0.6937(13) 0.4367(6) 0.114(5) Uiso 1 1 d . . . . .
H162 H 0.330949 0.632498 0.434193 0.137 Uiso 1 1 calc R U . . .
C163 C 0.2750(8) 0.7338(14) 0.4405(3) 0.126(8) Uani 1 1 d . . . . .
H163 H 0.236035 0.702781 0.437588 0.151 Uiso 1 1 calc R U . . .
C164 C 0.2744(6) 0.8261(12) 0.4493(3) 0.094(5) Uani 1 1 d . . . . .
H164 H 0.235830 0.856984 0.454451 0.112 Uiso 1 1 calc R U . . .
C165 C 0.3345(7) 0.8665(8) 0.4497(3) 0.080(3) Uani 1 1 d . . . . .
H165 H 0.338218 0.926900 0.454645 0.096 Uiso 1 1 calc R U . . .
C166 C 0.3883(6) 0.8162(9) 0.4427(4) 0.079(3) Uani 1 1 d . . . . .
H166 H 0.429529 0.842201 0.442435 0.095 Uiso 1 1 calc R U . . .
H91 H 0.856(2) 0.597(3) 0.7616(14) 0.050 Uiso 2 1 d . U P . .
H92 H 0.760(2) 0.475(3) 0.6689(14) 0.050 Uiso 2 1 d . U P . .
H93 H 0.6779(19) 0.514(3) 0.7786(14) 0.050 Uiso 2 1 d . U P . .
H99 H 0.765(3) 0.532(4) 0.743(2) 0.10(2) Uiso 2 1 d . . P . .

loop_
_atom_site_aniso_label
_atom_site_aniso_U_11
_atom_site_aniso_U_22
_atom_site_aniso_U_33
_atom_site_aniso_U_23
_atom_site_aniso_U_13
_atom_site_aniso_U_12
Zr1 0.0206(2) 0.0158(2) 0.0243(2) -0.0005(2) -0.0056(2) 0.00382(19)
Zr2 0.0376(3) 0.0183(3) 0.0390(3) -0.0040(3) -0.0184(3) 0.0020(2)
Zr3 0.0247(3) 0.0165(2) 0.0549(4) 0.0030(3) 0.0010(3) -0.0005(2)
C1 0.047(4) 0.018(3) 0.042(4) 0.005(3) -0.019(3) -0.003(3)
C2 0.049(4) 0.035(4) 0.037(4) 0.006(3) 0.003(3) 0.004(3)
C3 0.035(4) 0.025(3) 0.052(4) 0.007(3) 0.002(3) -0.008(3)
C4 0.057(4) 0.018(3) 0.033(3) -0.002(3) -0.011(3) -0.007(3)
C5 0.038(3) 0.012(2) 0.065(5) 0.000(3) 0.015(3) 0.007(2)
C6 0.046(4) 0.050(4) 0.043(4) -0.006(4) -0.015(4) 0.033(3)
C7 0.028(3) 0.057(5) 0.050(5) 0.023(4) -0.005(3) 0.010(3)
C8 0.043(4) 0.038(4) 0.054(5) -0.003(3) -0.029(4) 0.015(3)
C9 0.039(4) 0.056(5) 0.029(3) 0.014(3) -0.001(3) 0.013(3)
C10 0.040(4) 0.032(3) 0.052(4) 0.010(3) -0.020(3) 0.006(3)
C21 0.036(4) 0.059(5) 0.064(5) 0.010(4) -0.030(4) 0.006(4)
C22 0.063(5) 0.043(4) 0.050(5) -0.005(4) -0.022(4) 0.012(4)
C23 0.076(6) 0.050(5) 0.036(4) 0.000(4) -0.017(4) 0.014(4)
C24 0.057(5) 0.034(4) 0.025(3) 0.007(3) -0.013(3) 0.007(3)
C25 0.039(4) 0.028(3) 0.043(4) 0.008(3) -0.009(3) 0.005(3)
C26 0.083(6) 0.021(3) 0.050(5) -0.011(3) -0.030(4) 0.016(4)
C27 0.056(5) 0.023(3) 0.071(6) -0.013(3) -0.014(4) 0.011(3)
C28 0.070(6) 0.031(4) 0.051(5) -0.009(3) -0.007(4) 0.018(4)
C29 0.050(4) 0.026(3) 0.059(5) -0.019(3) -0.019(4) 0.004(3)
C30 0.078(6) 0.015(3) 0.059(5) -0.001(3) 0.008(4) -0.001(3)
C31 0.033(4) 0.044(5) 0.095(7) 0.012(5) -0.015(4) 0.005(4)
C32 0.025(4) 0.044(5) 0.126(10) -0.003(6) -0.011(5) 0.003(3)
C33 0.061(6) 0.041(5) 0.115(9) 0.029(5) 0.061(6) 0.029(4)
C34 0.036(4) 0.025(3) 0.054(4) -0.003(3) 0.010(3) 0.008(3)
C35 0.042(4) 0.022(3) 0.066(6) 0.003(3) -0.001(4) 0.012(3)
C36 0.043(4) 0.044(5) 0.088(7) 0.019(5) 0.018(5) -0.015(4)
C37 0.074(6) 0.041(4) 0.051(5) 0.017(4) 0.019(4) 0.007(4)
C38 0.053(5) 0.047(5) 0.071(6) 0.039(5) -0.017(4) -0.013(4)
C39 0.068(6) 0.025(4) 0.065(5) 0.017(4) 0.013(4) 0.010(4)
C40 0.070(6) 0.022(4) 0.100(8) 0.009(4) 0.015(6) -0.013(4)
B1 0.023(3) 0.019(3) 0.031(3) 0.003(3) 0.001(3) 0.002(2)
C41 0.015(2) 0.024(3) 0.032(3) 0.006(2) 0.004(2) 0.002(2)
C42 0.017(3) 0.027(3) 0.029(3) 0.003(3) 0.004(2) 0.002(2)
C43 0.017(3) 0.032(3) 0.037(3) 0.009(3) 0.000(2) 0.004(2)
C44 0.019(3) 0.032(3) 0.049(4) -0.005(3) 0.001(3) 0.012(3)
C45 0.031(3) 0.043(4) 0.035(3) -0.009(3) 0.000(3) 0.013(3)
C46 0.024(3) 0.035(3) 0.029(3) 0.003(3) 0.002(2) 0.011(3)
F42 0.0280(18) 0.035(2) 0.0302(18) 0.0006(15) -0.0039(14) 0.0021(16)
F43 0.0257(18) 0.035(2) 0.047(2) 0.0074(17) -0.0063(16) 0.0098(16)
F44 0.038(2) 0.045(3) 0.066(3) -0.019(2) -0.010(2) 0.023(2)
F45 0.052(3) 0.072(3) 0.038(2) -0.020(2) -0.013(2) 0.033(2)
F46 0.036(2) 0.052(2) 0.0280(18) 0.0057(17) -0.0015(16) 0.0201(19)
C51 0.018(3) 0.022(3) 0.039(3) 0.000(2) -0.004(2) 0.001(2)
C52 0.030(3) 0.017(3) 0.056(4) 0.006(3) -0.009(3) -0.010(2)
C53 0.045(4) 0.023(3) 0.057(5) -0.018(3) -0.024(3) 0.005(3)
C54 0.038(4) 0.037(4) 0.039(4) -0.009(3) -0.009(3) 0.005(3)
C55 0.030(3) 0.033(3) 0.032(3) -0.007(3) -0.005(3) -0.001(2)
C56 0.022(3) 0.016(3) 0.032(3) -0.003(2) 0.000(2) -0.002(2)
F52 0.052(3) 0.024(2) 0.073(3) 0.009(2) -0.011(2) -0.0159(19)
F53 0.085(4) 0.027(2) 0.081(4) -0.020(2) -0.033(3) 0.000(2)
F54 0.071(3) 0.060(3) 0.040(2) -0.028(2) -0.010(2) 0.010(3)
F55 0.049(2) 0.049(2) 0.030(2) -0.0046(18) 0.0075(18) -0.016(2)
F56 0.0327(19) 0.0190(16) 0.0277(17) -0.0046(14) 0.0033(14) -0.0074(14)
C61 0.016(3) 0.023(3) 0.029(3) 0.001(2) 0.003(2) 0.003(2)
C62 0.027(3) 0.018(3) 0.025(3) -0.003(2) 0.008(2) 0.004(2)
C63 0.020(3) 0.029(3) 0.030(3) -0.004(2) 0.006(2) -0.007(2)
C64 0.019(3) 0.035(3) 0.042(4) -0.006(3) 0.007(3) 0.005(2)
C65 0.026(3) 0.022(3) 0.042(4) -0.003(3) -0.001(3) 0.009(2)
C66 0.021(3) 0.021(3) 0.037(3) -0.001(2) 0.001(2) -0.002(2)
F62 0.0327(19) 0.0175(16) 0.0323(18) 0.0015(14) 0.0022(15) 0.0000(14)
F63 0.0301(19) 0.033(2) 0.046(2) -0.0035(18) 0.0055(17) -0.0113(16)
F64 0.0151(17) 0.047(2) 0.084(3) -0.009(2) 0.000(2) 0.0034(17)
F65 0.0282(19) 0.0245(19) 0.076(3) -0.0050(19) 0.0010(19) 0.0116(15)
F66 0.0255(18) 0.0155(16) 0.063(3) 0.0030(17) -0.0006(17) -0.0015(14)
C71 0.024(3) 0.029(3) 0.041(4) 0.010(3) 0.002(3) 0.000(3)
C72 0.023(3) 0.041(4) 0.054(4) 0.019(3) 0.004(3) 0.005(3)
C73 0.041(4) 0.047(4) 0.050(4) 0.028(4) 0.007(3) 0.004(3)
C74 0.026(4) 0.060(5) 0.086(6) 0.045(5) 0.014(4) 0.001(3)
C75 0.022(3) 0.054(5) 0.079(6) 0.023(4) 0.005(3) -0.007(3)
C76 0.024(3) 0.039(4) 0.049(4) 0.018(3) 0.004(3) -0.001(3)
F72 0.0255(19) 0.043(2) 0.047(2) 0.0216(19) 0.0017(16) 0.0055(17)
F73 0.046(3) 0.072(3) 0.064(3) 0.047(3) 0.011(2) 0.003(2)
F74 0.038(3) 0.104(5) 0.103(4) 0.067(4) 0.012(3) -0.017(3)
F75 0.020(2) 0.094(4) 0.093(4) 0.042(3) 0.000(2) -0.017(2)
F76 0.0250(18) 0.047(2) 0.057(2) 0.022(2) -0.0048(19) -0.0057(16)
B2 0.031(4) 0.023(3) 0.028(3) 0.000(3) -0.002(3) 0.004(3)
C81 0.026(3) 0.021(3) 0.030(3) 0.000(2) -0.002(2) 0.000(2)
C82 0.024(3) 0.040(4) 0.027(3) -0.002(3) 0.001(2) -0.004(3)
C83 0.040(4) 0.045(4) 0.024(3) 0.000(3) -0.005(3) -0.005(3)
C84 0.042(4) 0.041(4) 0.031(3) 0.006(3) -0.002(3) 0.012(3)
C85 0.031(3) 0.039(4) 0.040(4) 0.001(3) 0.006(3) 0.016(3)
C86 0.034(3) 0.028(3) 0.027(3) 0.002(3) 0.007(3) 0.008(3)
F82 0.025(2) 0.086(3) 0.035(2) 0.002(2) 0.0018(17) -0.008(2)
F83 0.046(2) 0.087(4) 0.027(2) 0.007(2) 0.0011(18) -0.011(2)
F84 0.050(3) 0.071(3) 0.043(2) 0.015(2) -0.004(2) 0.021(2)
F85 0.049(3) 0.085(4) 0.049(3) 0.018(3) 0.015(2) 0.043(3)
F86 0.040(2) 0.053(2) 0.035(2) 0.0138(19) 0.0127(17) 0.0209(19)
C91 0.039(3) 0.018(3) 0.029(3) 0.003(2) -0.003(3) -0.001(2)
C92 0.072(5) 0.021(3) 0.036(4) 0.003(3) -0.013(4) 0.008(3)
C93 0.090(7) 0.025(3) 0.043(4) -0.002(3) -0.015(4) 0.007(4)
C94 0.072(5) 0.040(4) 0.026(3) -0.004(3) -0.015(3) -0.007(3)
C95 0.054(4) 0.035(4) 0.034(4) 0.014(3) -0.010(3) -0.008(3)
C96 0.035(3) 0.022(3) 0.035(3) 0.006(3) -0.001(3) -0.001(3)
F92 0.113(4) 0.0188(19) 0.042(2) -0.0008(17) -0.027(3) 0.014(2)
F93 0.161(6) 0.027(2) 0.055(3) -0.015(2) -0.033(4) 0.021(3)
F94 0.120(5) 0.060(3) 0.033(2) -0.011(2) -0.024(3) 0.003(3)
F95 0.068(3) 0.053(3) 0.038(2) 0.017(2) -0.015(2) -0.002(2)
F96 0.036(2) 0.0261(19) 0.047(2) 0.0118(17) 0.0000(17) 0.0041(16)
C101 0.023(3) 0.053(4) 0.027(3) 0.000(3) -0.005(2) -0.010(3)
C102 0.034(4) 0.077(6) 0.040(4) 0.009(4) -0.007(3) -0.027(4)
C103 0.037(5) 0.151(11) 0.042(5) 0.019(6) -0.007(4) -0.053(6)
C104 0.013(4) 0.235(17) 0.045(5) 0.037(8) -0.011(3) -0.008(7)
C105 0.032(4) 0.183(13) 0.021(4) 0.013(5) -0.002(3) 0.034(7)
C106 0.027(3) 0.090(7) 0.023(3) 0.000(4) -0.004(3) 0.020(4)
F102 0.073(3) 0.063(3) 0.054(3) 0.011(3) -0.015(3) -0.046(3)
F103 0.067(4) 0.217(9) 0.073(4) 0.046(5) -0.021(3) -0.097(5)
F104 0.017(2) 0.346(13) 0.064(4) 0.048(6) -0.004(2) -0.011(4)
F105 0.050(3) 0.219(8) 0.036(3) 0.022(4) 0.006(2) 0.081(4)
F106 0.037(2) 0.069(3) 0.041(2) -0.004(2) -0.0069(19) 0.032(2)
C111 0.021(3) 0.019(3) 0.068(5) -0.001(3) -0.010(3) 0.003(2)
C112 0.016(3) 0.047(5) 0.120(9) 0.052(6) -0.005(4) 0.000(3)
C113 0.032(5) 0.076(8) 0.211(16) 0.106(10) -0.051(7) -0.014(5)
C114 0.115(11) 0.031(6) 0.30(3) 0.058(10) -0.164(15) -0.038(7)
C115 0.158(14) 0.016(4) 0.228(18) -0.010(7) -0.169(14) 0.009(6)
C116 0.063(6) 0.023(4) 0.106(8) -0.019(4) -0.064(6) 0.020(4)
F112 0.041(3) 0.079(4) 0.099(4) 0.058(4) 0.037(3) 0.025(3)
F113 0.022(2) 0.140(6) 0.307(12) 0.186(8) -0.027(4) -0.020(3)
F114 0.211(10) 0.057(4) 0.405(17) 0.119(7) -0.257(12) -0.091(5)
F115 0.305(13) 0.031(3) 0.225(10) -0.033(5) -0.220(11) 0.031(5)
F116 0.096(4) 0.066(4) 0.071(4) -0.037(3) -0.050(3) 0.045(3)
Cl21 0.054(4) 0.211(11) 0.190(10) -0.130(9) -0.017(5) 0.024(5)
Cl22 0.087(4) 0.053(3) 0.052(3) 0.002(2) 0.000(2) -0.020(3)
C121 0.073(7) 0.059(6) 0.056(5) -0.023(5) 0.009(5) -0.008(5)
C122 0.213(18) 0.070(8) 0.051(6) -0.006(5) -0.025(9) 0.084(10)
C123 0.073(9) 0.31(3) 0.089(10) -0.082(14) -0.038(8) 0.115(14)
C124 0.068(7) 0.115(10) 0.058(6) -0.027(7) -0.001(5) -0.023(7)
C125 0.103(10) 0.094(9) 0.070(7) -0.021(7) 0.009(7) -0.005(8)
C126 0.076(7) 0.054(5) 0.045(5) -0.007(4) -0.011(5) 0.019(5)
Cl3 0.109(5) 0.049(3) 0.050(3) 0.014(2) -0.004(3) 0.015(3)
C131 0.059(12) 0.043(10) 0.012(7) -0.006(7) -0.006(7) 0.001(8)
C132 0.007(8) 0.066(14) 0.031(8) -0.004(10) -0.005(6) 0.009(8)
C133 0.021(11) 0.07(2) 0.041(10) -0.006(12) 0.004(9) 0.002(10)
C134 0.070(5) 0.069(5) 0.071(4) -0.012(3) 0.001(4) 0.029(4)
C135 0.037(8) 0.044(9) 0.017(6) -0.010(6) -0.002(5) -0.004(7)
C136 0.064(7) 0.125(11) 0.038(5) -0.026(6) 0.015(4) -0.041(7)
Cl7 0.053(9) 0.061(7) 0.055(5) 0.011(5) 0.005(7) 0.010(6)
C171 0.082(16) 0.077(14) 0.022(7) 0.001(8) 0.008(8) 0.022(12)
C172 0.064(7) 0.125(11) 0.038(5) -0.026(6) 0.015(4) -0.041(7)
C176 0.045(13) 0.086(17) 0.061(12) -0.022(12) -0.010(9) 0.031(12)
Cl8 0.070(5) 0.069(5) 0.071(4) -0.012(3) 0.001(4) 0.029(4)
C181 0.082(16) 0.077(14) 0.022(7) 0.001(8) 0.008(8) 0.022(12)
C182 0.064(7) 0.125(11) 0.038(5) -0.026(6) 0.015(4) -0.041(7)
C184 0.109(5) 0.049(3) 0.050(3) 0.014(2) -0.004(3) 0.015(3)
C186 0.045(13) 0.086(17) 0.061(12) -0.022(12) -0.010(9) 0.031(12)
Cl4 0.0466(11) 0.0663(13) 0.0391(9) -0.0122(9) 0.0024(8) -0.0058(10)
C141 0.034(4) 0.039(4) 0.039(4) -0.002(3) -0.003(3) -0.009(3)
C142 0.040(4) 0.029(4) 0.067(5) 0.017(3) 0.008(4) 0.005(3)
C143 0.056(5) 0.060(5) 0.051(5) 0.023(4) 0.009(4) 0.015(4)
C144 0.050(5) 0.103(8) 0.032(4) 0.018(5) 0.006(4) -0.001(5)
C145 0.100(8) 0.039(4) 0.057(5) -0.001(4) 0.024(5) 0.008(5)
C146 0.070(5) 0.027(3) 0.046(4) 0.006(3) 0.005(4) 0.012(4)
Cl5 0.082(3) 0.044(2) 0.066(2) 0.0032(16) -0.006(2) -0.0084(18)
Cl54 0.082(5) 0.073(5) 0.084(5) -0.024(4) -0.029(4) 0.009(4)
C151 0.064(7) 0.046(6) 0.195(16) 0.035(8) 0.031(9) 0.014(5)
C152 0.049(7) 0.040(6) 0.23(2) 0.054(9) 0.040(9) 0.012(5)
C153 0.034(6) 0.046(6) 0.28(2) 0.069(11) 0.045(9) 0.012(5)
C154 0.065(7) 0.056(7) 0.173(15) 0.024(8) 0.035(9) 0.011(6)
C155 0.059(7) 0.056(7) 0.170(14) 0.013(9) 0.038(9) -0.009(5)
C156 0.060(6) 0.028(4) 0.151(12) 0.024(6) 0.042(7) 0.002(4)
Cl6 0.265(10) 0.127(5) 0.181(7) 0.061(5) 0.168(7) 0.108(6)
Cl62 0.114(10) 0.207(17) 0.073(7) -0.060(9) -0.026(7) 0.053(10)
C161 0.189(17) 0.086(9) 0.061(7) 0.002(6) 0.068(9) 0.005(10)
C163 0.145(14) 0.203(17) 0.032(5) 0.037(8) -0.030(6) -0.132(14)
C164 0.066(7) 0.184(16) 0.030(5) 0.005(7) -0.002(5) -0.005(8)
C165 0.115(10) 0.073(7) 0.052(6) -0.006(5) -0.007(6) 0.002(7)
C166 0.065(7) 0.096(9) 0.078(7) 0.016(7) 0.026(6) -0.011(6)

loop_
_atom_type_symbol
_atom_type_description
_atom_type_scat_dispersion_real
_atom_type_scat_dispersion_imag
_atom_type_scat_source
C C 0.0033 0.0016 'International Tables Vol C Tables 4.2.6.8 and 6.1.1.4'
H H 0.0000 0.0000 'International Tables Vol C Tables 4.2.6.8 and 6.1.1.4'
B B 0.0013 0.0007 'International Tables Vol C Tables 4.2.6.8 and 6.1.1.4'
F F 0.0171 0.0103 'International Tables Vol C Tables 4.2.6.8 and 6.1.1.4'
Cl Cl 0.1484 0.1585 'International Tables Vol C Tables 4.2.6.8 and 6.1.1.4'
Zr Zr -2.9673 0.5597 'International Tables Vol C Tables 4.2.6.8 and 6.1.1.4'

loop_
_geom_angle_atom_site_label_1
_geom_angle_atom_site_label_2
_geom_angle_atom_site_label_3
_geom_angle
C4 Zr1 C3 32.3(2)
C4 Zr1 C7 91.4(3)
C3 Zr1 C7 76.0(3)
C4 Zr1 C8 76.3(2)
C3 Zr1 C8 78.3(3)
C7 Zr1 C8 32.5(3)
C4 Zr1 C9 97.6(3)
C3 Zr1 C9 109.3(3)
C7 Zr1 C9 54.0(2)
C8 Zr1 C9 32.5(3)
C4 Zr1 C10 128.7(2)
C3 Zr1 C10 128.3(2)
C7 Zr1 C10 53.5(3)
C8 Zr1 C10 53.8(3)
C9 Zr1 C10 32.9(3)
C4 Zr1 C5 34.1(2)
C3 Zr1 C5 53.9(2)
C7 Zr1 C5 125.2(3)
C8 Zr1 C5 108.2(3)
C9 Zr1 C5 119.6(3)
C10 Zr1 C5 151.6(3)
C4 Zr1 C1 54.4(2)
C3 Zr1 C1 52.6(2)
C7 Zr1 C1 126.2(3)
C8 Zr1 C1 128.5(2)
C9 Zr1 C1 150.8(3)
C10 Zr1 C1 176.1(3)
C5 Zr1 C1 32.3(2)
C4 Zr1 C6 123.4(3)
C3 Zr1 C6 105.3(3)
C7 Zr1 C6 32.1(3)
C8 Zr1 C6 53.3(3)
C9 Zr1 C6 53.7(3)
C10 Zr1 C6 32.0(3)
C5 Zr1 C6 157.2(3)
C1 Zr1 C6 145.4(3)
C4 Zr1 C2 53.9(2)
C3 Zr1 C2 31.6(2)
C7 Zr1 C2 95.4(2)
C8 Zr1 C2 107.9(3)
C9 Zr1 C2 140.1(3)
C10 Zr1 C2 146.5(3)
C5 Zr1 C2 53.7(2)
C1 Zr1 C2 31.8(2)
C6 Zr1 C2 114.9(3)
C4 Zr1 Zr2 140.26(16)
C3 Zr1 Zr2 123.55(17)
C7 Zr1 Zr2 115.2(2)
C8 Zr1 Zr2 140.93(18)
C9 Zr1 Zr2 121.8(2)
C10 Zr1 Zr2 90.97(17)
C5 Zr1 Zr2 110.80(18)
C1 Zr1 Zr2 85.84(15)
C6 Zr1 Zr2 88.05(18)
C2 Zr1 Zr2 92.77(18)
C4 Zr1 Zr3 116.63(18)
C3 Zr1 Zr3 141.82(17)
C7 Zr1 Zr3 140.40(18)
C8 Zr1 Zr3 124.5(2)
C9 Zr1 Zr3 92.97(18)
C10 Zr1 Zr3 86.94(18)
C5 Zr1 Zr3 88.28(16)
C1 Zr1 Zr3 93.36(17)
C6 Zr1 Zr3 112.9(2)
C2 Zr1 Zr3 123.42(18)
Zr2 Zr1 Zr3 60.416(19)
C4 Zr1 H92 91.0(11)
C3 Zr1 H92 122.9(11)
C7 Zr1 H92 128.2(11)
C8 Zr1 H92 99.2(11)
C9 Zr1 H92 74.4(11)
C10 Zr1 H92 86.5(11)
C5 Zr1 H92 74.3(11)
C1 Zr1 H92 95.9(11)
C6 Zr1 H92 118.4(11)
C2 Zr1 H92 126.4(11)
Zr2 Zr1 H92 94.1(11)
Zr3 Zr1 H92 33.7(11)
C4 Zr1 H93 123.8(12)
C3 Zr1 H93 95.5(12)
C7 Zr1 H93 91.7(11)
C8 Zr1 H93 124.1(12)
C9 Zr1 H93 128.1(12)
C10 Zr1 H93 96.4(12)
C5 Zr1 H93 111.9(12)
C1 Zr1 H93 79.8(12)
C6 Zr1 H93 76.3(12)
C2 Zr1 H93 69.9(12)
Zr2 Zr1 H93 34.0(11)
Zr3 Zr1 H93 94.3(11)
H92 Zr1 H93 127.9(16)
C4 Zr1 H99 134.2(16)
C3 Zr1 H99 137.4(16)
C7 Zr1 H99 134.0(16)
C8 Zr1 H99 144.1(16)
C9 Zr1 H99 113.1(16)
C10 Zr1 H99 91.2(16)
C5 Zr1 H99 100.1(16)
C1 Zr1 H99 86.9(16)
C6 Zr1 H99 102.4(16)
C2 Zr1 H99 106.6(16)
Zr2 Zr1 H99 26.9(16)
Zr3 Zr1 H99 33.6(16)
H92 Zr1 H99 67.3(19)
H93 Zr1 H99 60.7(19)
C29 Zr2 C21 94.8(3)
C29 Zr2 C26 53.6(3)
C21 Zr2 C26 147.5(3)
C29 Zr2 C22 76.1(3)
C21 Zr2 C22 32.3(3)
C26 Zr2 C22 126.8(3)
C29 Zr2 C28 32.2(3)
C21 Zr2 C28 105.5(3)
C26 Zr2 C28 52.9(3)
C22 Zr2 C28 75.7(3)
C29 Zr2 C27 53.2(3)
C21 Zr2 C27 136.6(3)
C26 Zr2 C27 31.9(3)
C22 Zr2 C27 105.2(3)
C28 Zr2 C27 31.7(3)
C29 Zr2 C23 92.7(3)
C21 Zr2 C23 53.7(3)
C26 Zr2 C23 126.1(3)
C22 Zr2 C23 31.8(3)
C28 Zr2 C23 76.0(3)
C27 Zr2 C23 95.0(3)
C29 Zr2 C30 32.5(3)
C21 Zr2 C30 116.0(3)
C26 Zr2 C30 32.9(3)
C22 Zr2 C30 106.7(3)
C28 Zr2 C30 53.5(3)
C27 Zr2 C30 53.6(3)
C23 Zr2 C30 124.9(3)
C29 Zr2 C25 127.9(2)
C21 Zr2 C25 34.2(3)
C26 Zr2 C25 178.2(3)
C22 Zr2 C25 54.3(3)
C28 Zr2 C25 127.7(3)
C27 Zr2 C25 147.5(3)
C23 Zr2 C25 53.8(3)
C30 Zr2 C25 148.9(3)
C29 Zr2 C24 124.5(3)
C21 Zr2 C24 53.6(3)
C26 Zr2 C24 147.5(3)
C22 Zr2 C24 52.7(3)
C28 Zr2 C24 106.5(3)
C27 Zr2 C24 116.9(3)
C23 Zr2 C24 32.2(3)
C30 Zr2 C24 157.0(3)
C25 Zr2 C24 31.4(2)
C29 Zr2 Zr1 140.44(18)
C21 Zr2 Zr1 124.4(2)
C26 Zr2 Zr1 86.79(18)
C22 Zr2 Zr1 140.3(2)
C28 Zr2 Zr1 124.6(2)
C27 Zr2 Zr1 93.87(19)
C23 Zr2 Zr1 113.7(2)
C30 Zr2 Zr1 112.6(2)
C25 Zr2 Zr1 91.66(17)
C24 Zr2 Zr1 87.70(17)
C29 Zr2 Zr3 116.3(2)
C21 Zr2 Zr3 95.9(2)
C26 Zr2 Zr3 92.9(2)
C22 Zr2 Zr3 127.8(2)
C28 Zr2 Zr3 141.7(2)
C27 Zr2 Zr3 123.0(2)
C23 Zr2 Zr3 140.9(2)
C30 Zr2 Zr3 88.74(19)
C25 Zr2 Zr3 87.11(18)
C24 Zr2 Zr3 111.69(17)
Zr1 Zr2 Zr3 59.794(17)
C29 Zr2 H91 89.4(11)
C21 Zr2 H91 74.4(11)
C26 Zr2 H91 95.8(11)
C22 Zr2 H91 100.4(11)
C28 Zr2 H91 121.4(11)
C27 Zr2 H91 125.8(11)
C23 Zr2 H91 128.1(11)
C30 Zr2 H91 73.6(11)
C25 Zr2 H91 85.3(11)
C24 Zr2 H91 116.7(11)
Zr1 Zr2 H91 95.8(11)
Zr3 Zr2 H91 36.0(11)
C29 Zr2 H93 130.9(11)
C21 Zr2 H93 123.2(11)
C26 Zr2 H93 87.6(11)
C22 Zr2 H93 119.0(11)
C28 Zr2 H93 102.1(11)
C27 Zr2 H93 77.9(11)
C23 Zr2 H93 87.6(11)
C30 Zr2 H93 120.4(11)
C25 Zr2 H93 90.6(11)
C24 Zr2 H93 71.4(11)
Zr1 Zr2 H93 31.9(11)
Zr3 Zr2 H93 91.5(11)
H91 Zr2 H93 127.4(15)
C29 Zr2 H99 136.0(19)
C21 Zr2 H99 109.7(19)
C26 Zr2 H99 92.5(18)
C22 Zr2 H99 140.0(18)
C28 Zr2 H99 144.2(19)
C27 Zr2 H99 113.6(19)
C23 Zr2 H99 131.3(19)
C30 Zr2 H99 103.8(19)
C25 Zr2 H99 86.6(19)
C24 Zr2 H99 99.2(19)
Zr1 Zr2 H99 31.4(19)
Zr3 Zr2 H99 28.5(19)
H91 Zr2 H99 64(2)
H93 Zr2 H99 63(2)
C37 Zr3 C32 95.2(4)
C37 Zr3 C33 76.7(3)
C32 Zr3 C33 34.5(4)
C37 Zr3 C36 32.4(3)
C32 Zr3 C36 79.0(3)
C33 Zr3 C36 78.3(3)
C37 Zr3 C40 54.4(4)
C32 Zr3 C40 97.3(3)
C33 Zr3 C40 108.3(3)
C36 Zr3 C40 32.1(3)
C37 Zr3 C39 54.6(3)
C32 Zr3 C39 128.7(3)
C33 Zr3 C39 129.0(3)
C36 Zr3 C39 52.9(3)
C40 Zr3 C39 32.0(3)
C37 Zr3 C38 34.1(3)
C32 Zr3 C38 128.9(4)
C33 Zr3 C38 108.6(4)
C36 Zr3 C38 54.1(3)
C40 Zr3 C38 53.9(3)
C39 Zr3 C38 32.3(3)
C37 Zr3 C34 98.0(3)
C32 Zr3 C34 54.7(3)
C33 Zr3 C34 33.3(3)
C36 Zr3 C34 110.0(3)
C40 Zr3 C34 141.3(3)
C39 Zr3 C34 151.3(3)
C38 Zr3 C34 119.8(3)
C37 Zr3 C35 128.8(3)
C32 Zr3 C35 51.9(3)
C33 Zr3 C35 53.8(3)
C36 Zr3 C35 128.9(3)
C40 Zr3 C35 147.5(3)
C39 Zr3 C35 176.4(3)
C38 Zr3 C35 151.0(3)
C34 Zr3 C35 32.4(2)
C37 Zr3 C31 125.9(3)
C32 Zr3 C31 30.8(3)
C33 Zr3 C31 54.8(4)
C36 Zr3 C31 107.6(3)
C40 Zr3 C31 116.4(3)
C39 Zr3 C31 146.5(3)
C38 Zr3 C31 159.8(3)
C34 Zr3 C31 54.2(3)
C35 Zr3 C31 31.7(3)
C37 Zr3 Zr1 115.6(2)
C32 Zr3 Zr1 138.9(2)
C33 Zr3 Zr1 125.0(3)
C36 Zr3 Zr1 140.9(2)
C40 Zr3 Zr1 122.4(2)
C39 Zr3 Zr1 92.2(2)
C38 Zr3 Zr1 87.2(2)
C34 Zr3 Zr1 92.75(17)
C35 Zr3 Zr1 87.04(18)
C31 Zr3 Zr1 111.6(2)
C37 Zr3 Zr2 139.9(2)
C32 Zr3 Zr2 112.7(3)
C33 Zr3 Zr2 141.3(3)
C36 Zr3 Zr2 124.0(2)
C40 Zr3 Zr2 92.5(3)
C39 Zr3 Zr2 85.3(2)
C38 Zr3 Zr2 110.0(3)
C34 Zr3 Zr2 121.36(17)
C35 Zr3 Zr2 91.28(19)
C31 Zr3 Zr2 86.9(3)
Zr1 Zr3 Zr2 59.790(17)
C37 Zr3 H91 125.8(11)
C32 Zr3 H91 85.5(11)
C33 Zr3 H91 120.0(11)
C36 Zr3 H91 96.4(11)
C40 Zr3 H91 71.7(11)
C39 Zr3 H91 83.3(11)
C38 Zr3 H91 115.6(11)
C34 Zr3 H91 124.2(11)
C35 Zr3 H91 93.2(11)
C31 Zr3 H91 71.4(11)
Zr1 Zr3 H91 96.3(11)
Zr2 Zr3 H91 36.5(11)
C37 Zr3 H92 89.9(12)
C32 Zr3 H92 127.3(11)
C33 Zr3 H92 97.9(12)
C36 Zr3 H92 122.0(12)
C40 Zr3 H92 126.6(11)
C39 Zr3 H92 96.3(11)
C38 Zr3 H92 74.1(12)
C34 Zr3 H92 72.7(11)
C35 Zr3 H92 85.1(11)
C31 Zr3 H92 116.8(11)
Zr1 Zr3 H92 35.0(11)
Zr2 Zr3 H92 94.7(11)
H91 Zr3 H92 131.3(16)
C37 Zr3 H99 137.8(17)
C32 Zr3 H99 126.7(17)
C33 Zr3 H99 140.5(17)
C36 Zr3 H99 140.6(17)
C40 Zr3 H99 108.9(17)
C39 Zr3 H99 90.2(17)
C38 Zr3 H99 103.7(17)
C34 Zr3 H99 109.5(17)
C35 Zr3 H99 87.1(17)
C31 Zr3 H99 96.3(17)
Zr1 Zr3 H99 34.7(16)
Zr2 Zr3 H99 25.2(16)
H91 Zr3 H99 62(2)
H92 Zr3 H99 69.6(19)
C2 C1 C5 109.9(6)
C2 C1 Zr1 74.9(4)
C5 C1 Zr1 73.6(4)
C2 C1 H1 125.0
C5 C1 H1 125.0
Zr1 C1 H1 118.2
C3 C2 C1 107.2(7)
C3 C2 Zr1 72.3(4)
C1 C2 Zr1 73.2(4)
C3 C2 H2 126.4
C1 C2 H2 126.4
Zr1 C2 H2 119.9
C2 C3 C4 111.3(7)
C2 C3 Zr1 76.1(4)
C4 C3 Zr1 73.0(4)
C2 C3 H3 124.4
C4 C3 H3 124.4
Zr1 C3 H3 118.1
C3 C4 C5 105.8(6)
C3 C4 Zr1 74.6(4)
C5 C4 Zr1 74.4(3)
C3 C4 H4 127.1
C5 C4 H4 127.1
Zr1 C4 H4 116.2
C1 C5 C4 105.9(6)
C1 C5 Zr1 74.1(4)
C4 C5 Zr1 71.5(3)
C1 C5 H5 127.1
C4 C5 H5 127.1
Zr1 C5 H5 119.4
C10 C6 C7 108.8(7)
C10 C6 Zr1 73.6(4)
C7 C6 Zr1 73.2(4)
C10 C6 H6 125.6
C7 C6 H6 125.6
Zr1 C6 H6 119.4
C6 C7 C8 108.0(7)
C6 C7 Zr1 74.7(4)
C8 C7 Zr1 73.9(4)
C6 C7 H7 126.0
C8 C7 H7 126.0
Zr1 C7 H7 117.4
C7 C8 C9 108.3(7)
C7 C8 Zr1 73.6(4)
C9 C8 Zr1 74.0(4)
C7 C8 H8 125.8
C9 C8 H8 125.8
Zr1 C8 H8 118.5
C8 C9 C10 106.8(7)
C8 C9 Zr1 73.5(4)
C10 C9 Zr1 73.6(4)
C8 C9 H9 126.6
C10 C9 H9 126.6
Zr1 C9 H9 118.4
C6 C10 C9 108.0(7)
C6 C10 Zr1 74.4(4)
C9 C10 Zr1 73.5(4)
C6 C10 H10 126.0
C9 C10 H10 126.0
Zr1 C10 H10 118.0
C22 C21 C25 106.2(7)
C22 C21 Zr2 73.9(4)
C25 C21 Zr2 73.8(4)
C22 C21 H21 126.9
C25 C21 H21 126.9
Zr2 C21 H21 117.5
C23 C22 C21 110.3(8)
C23 C22 Zr2 74.8(5)
C21 C22 Zr2 73.8(5)
C23 C22 H22 124.9
C21 C22 H22 124.9
Zr2 C22 H22 118.3
C22 C23 C24 107.0(9)
C22 C23 Zr2 73.5(5)
C24 C23 Zr2 74.3(5)
C22 C23 H23 126.5
C24 C23 H23 126.5
Zr2 C23 H23 117.8
C25 C24 C23 111.0(8)
C25 C24 Zr2 74.2(4)
C23 C24 Zr2 73.5(5)
C25 C24 H24 124.5
C23 C24 H24 124.5
Zr2 C24 H24 119.4
C24 C25 C21 105.5(7)
C24 C25 Zr2 74.4(4)
C21 C25 Zr2 72.0(4)
C24 C25 H25 127.2
C21 C25 H25 127.2
Zr2 C25 H25 118.5
C27 C26 C30 108.5(7)
C27 C26 Zr2 74.7(4)
C30 C26 Zr2 74.5(4)
C27 C26 H26 125.7
C30 C26 H26 125.7
Zr2 C26 H26 117.1
C28 C27 C26 108.5(8)
C28 C27 Zr2 74.0(5)
C26 C27 Zr2 73.5(5)
C28 C27 H27 125.8
C26 C27 H27 125.8
Zr2 C27 H27 118.6
C27 C28 C29 108.7(8)
C27 C28 Zr2 74.3(5)
C29 C28 Zr2 73.2(4)
C27 C28 H28 125.7
C29 C28 H28 125.7
Zr2 C28 H28 118.7
C28 C29 C30 108.6(7)
C28 C29 Zr2 74.7(4)
C30 C29 Zr2 75.0(4)
C28 C29 H29 125.7
C30 C29 H29 125.7
Zr2 C29 H29 116.7
C29 C30 C26 105.7(8)
C29 C30 Zr2 72.6(4)
C26 C30 Zr2 72.6(4)
C29 C30 H30 127.2
C26 C30 H30 127.2
Zr2 C30 H30 119.7
C32 C31 C35 107.3(10)
C32 C31 Zr3 72.1(5)
C35 C31 Zr3 73.7(4)
C32 C31 H31 126.3
C35 C31 H31 126.3
Zr3 C31 H31 119.8
C31 C32 C33 110.9(8)
C31 C32 Zr3 77.1(5)
C33 C32 Zr3 73.2(4)
C31 C32 H32 124.6
C33 C32 H32 124.6
Zr3 C32 H32 116.8
C34 C33 C32 104.2(8)
C34 C33 Zr3 74.5(4)
C32 C33 Zr3 72.3(5)
C34 C33 H33 127.9
C32 C33 H33 127.9
Zr3 C33 H33 117.7
C35 C34 C33 106.1(9)
C35 C34 Zr3 74.0(4)
C33 C34 Zr3 72.2(4)
C35 C34 H34 127.0
C33 C34 H34 127.0
Zr3 C34 H34 118.9
C31 C35 C34 111.5(8)
C31 C35 Zr3 74.6(4)
C34 C35 Zr3 73.6(4)
C31 C35 H35 124.3
C34 C35 H35 124.3
Zr3 C35 H35 119.1
C40 C36 C37 110.6(9)
C40 C36 Zr3 74.3(5)
C37 C36 Zr3 73.2(4)
C40 C36 H36 124.7
C37 C36 H36 124.7
Zr3 C36 H36 119.4
C36 C37 C38 105.6(8)
C36 C37 Zr3 74.4(5)
C38 C37 Zr3 74.0(4)
C36 C37 H37 127.2
C38 C37 H37 127.2
Zr3 C37 H37 116.8
C39 C38 C37 106.2(8)
C39 C38 Zr3 73.7(4)
C37 C38 Zr3 71.9(4)
C39 C38 H38 126.9
C37 C38 H38 126.9
Zr3 C38 H38 119.5
C40 C39 C38 109.9(9)
C40 C39 Zr3 73.9(5)
C38 C39 Zr3 73.9(4)
C40 C39 H39 125.0
C38 C39 H39 125.0
Zr3 C39 H39 118.8
C39 C40 C36 107.6(10)
C39 C40 Zr3 74.1(4)
C36 C40 Zr3 73.6(4)
C39 C40 H40 126.2
C36 C40 H40 126.2
Zr3 C40 H40 118.1
C51 B1 C61 99.8(5)
C51 B1 C41 115.0(5)
C61 B1 C41 113.5(5)
C51 B1 C71 115.1(5)
C61 B1 C71 113.8(5)
C41 B1 C71 100.4(5)
C46 C41 C42 113.9(5)
C46 C41 B1 119.6(5)
C42 C41 B1 126.1(6)
F42 C42 C41 121.2(5)
F42 C42 C43 115.0(5)
C41 C42 C43 123.9(6)
F43 C43 C44 119.5(6)
F43 C43 C42 121.1(6)
C44 C43 C42 119.4(6)
F44 C44 C45 119.8(6)
F44 C44 C43 121.4(6)
C45 C44 C43 118.8(6)
F45 C45 C44 119.9(6)
F45 C45 C46 120.5(6)
C44 C45 C46 119.6(6)
F46 C46 C45 115.8(6)
F46 C46 C41 119.9(5)
C45 C46 C41 124.3(6)
C56 C51 C52 111.4(6)
C56 C51 B1 119.7(5)
C52 C51 B1 127.2(6)
F52 C52 C53 115.4(6)
F52 C52 C51 119.6(7)
C53 C52 C51 125.0(6)
F53 C53 C52 120.0(7)
F53 C53 C54 119.4(7)
C52 C53 C54 120.6(6)
F54 C54 C53 121.9(6)
F54 C54 C55 121.1(7)
C53 C54 C55 117.0(6)
F55 C55 C56 121.4(6)
F55 C55 C54 118.5(6)
C56 C55 C54 120.1(6)
F56 C56 C55 115.6(5)
F56 C56 C51 118.6(5)
C55 C56 C51 125.8(6)
C62 C61 C66 113.8(5)
C62 C61 B1 126.6(5)
C66 C61 B1 118.9(5)
F62 C62 C61 121.3(5)
F62 C62 C63 114.7(5)
C61 C62 C63 124.0(5)
F63 C63 C64 120.5(5)
F63 C63 C62 120.7(5)
C64 C63 C62 118.8(5)
F64 C64 C65 120.1(6)
F64 C64 C63 120.0(6)
C65 C64 C63 119.8(6)
F65 C65 C64 119.9(5)
F65 C65 C66 120.9(6)
C64 C65 C66 119.2(6)
F66 C66 C65 116.0(5)
F66 C66 C61 119.7(5)
C65 C66 C61 124.3(6)
C72 C71 C76 113.6(6)
C72 C71 B1 126.6(6)
C76 C71 B1 119.0(6)
F72 C72 C71 121.0(6)
F72 C72 C73 114.5(6)
C71 C72 C73 124.5(7)
F73 C73 C74 120.8(7)
F73 C73 C72 120.5(7)
C74 C73 C72 118.6(7)
F74 C74 C75 121.0(7)
F74 C74 C73 119.6(8)
C75 C74 C73 119.3(7)
F75 C75 C74 119.3(7)
F75 C75 C76 120.8(7)
C74 C75 C76 119.8(7)
F76 C76 C75 115.6(6)
F76 C76 C71 120.4(6)
C75 C76 C71 124.0(7)
C111 B2 C101 113.2(5)
C111 B2 C81 102.1(5)
C101 B2 C81 114.2(5)
C111 B2 C91 113.9(6)
C101 B2 C91 101.4(5)
C81 B2 C91 112.5(5)
C82 C81 C86 113.0(6)
C82 C81 B2 128.2(6)
C86 C81 B2 118.4(6)
F82 C82 C83 115.6(6)
F82 C82 C81 121.1(6)
C83 C82 C81 123.3(6)
F83 C83 C84 119.1(6)
F83 C83 C82 120.2(6)
C84 C83 C82 120.7(6)
F84 C84 C85 119.8(6)
F84 C84 C83 120.6(6)
C85 C84 C83 119.6(6)
F85 C85 C84 121.1(6)
F85 C85 C86 120.6(6)
C84 C85 C86 118.3(6)
F86 C86 C85 115.6(6)
F86 C86 C81 119.3(6)
C85 C86 C81 125.1(6)
C92 C91 C96 112.2(6)
C92 C91 B2 126.6(6)
C96 C91 B2 120.9(5)
F92 C92 C91 121.3(6)
F92 C92 C93 115.2(6)
C91 C92 C93 123.5(6)
F93 C93 C94 120.6(7)
F93 C93 C92 118.5(7)
C94 C93 C92 120.8(7)
F94 C94 C93 120.9(7)
F94 C94 C95 121.1(7)
C93 C94 C95 118.0(7)
F95 C95 C94 119.4(7)
F95 C95 C96 120.8(6)
C94 C95 C96 119.8(6)
F96 C96 C95 116.2(6)
F96 C96 C91 118.2(6)
C95 C96 C91 125.6(6)
C102 C101 C106 112.3(7)
C102 C101 B2 120.4(7)
C106 C101 B2 126.9(7)
F102 C102 C101 118.5(7)
F102 C102 C103 117.7(9)
C101 C102 C103 123.8(10)
C104 C103 F103 122.0(10)
C104 C103 C102 120.8(11)
F103 C103 C102 117.2(13)
C103 C104 F104 119.8(14)
C103 C104 C105 119.1(8)
F104 C104 C105 121.0(15)
F105 C105 C104 119.5(9)
F105 C105 C106 121.4(12)
C104 C105 C106 119.1(11)
F106 C106 C105 114.2(9)
F106 C106 C101 121.0(6)
C105 C106 C101 124.8(10)
C112 C111 C116 113.1(8)
C112 C111 B2 127.7(8)
C116 C111 B2 118.7(8)
F112 C112 C111 120.6(7)
F112 C112 C113 115.9(11)
C111 C112 C113 123.5(13)
F113 C113 C114 125.4(14)
F113 C113 C112 116.5(16)
C114 C113 C112 118.0(14)
C115 C114 F114 124(2)
C115 C114 C113 120.1(10)
F114 C114 C113 116(2)
C114 C115 F115 118.3(14)
C114 C115 C116 121.1(16)
F115 C115 C116 121(2)
F116 C116 C115 117.0(12)
F116 C116 C111 119.1(8)
C115 C116 C111 123.9(14)
Cl22 Cl21 C121 67.8(5)
Cl22 Cl21 C126 102.2(6)
C121 Cl21 C126 35.1(5)
Cl21 Cl22 C121 73.6(7)
C126 C121 C122 122.1(12)
C126 C121 Cl22 129.2(10)
C122 C121 Cl22 108.5(11)
C126 C121 Cl21 91.7(10)
C122 C121 Cl21 146.0(12)
Cl22 C121 Cl21 38.6(5)
C121 C122 C123 112.8(11)
C121 C122 H122 123.6
C123 C122 H122 123.6
C124 C123 C122 114.2(10)
C124 C123 H123 122.9
C122 C123 H123 122.9
C125 C124 C123 122.2(15)
C125 C124 H124 118.9
C123 C124 H124 118.9
C126 C125 C124 126.5(15)
C126 C125 H125 116.8
C124 C125 H125 116.8
C125 C126 C121 122.1(12)
C125 C126 Cl21 172.3(9)
C121 C126 Cl21 53.2(7)
C125 C126 H126 118.9
C121 C126 H126 118.9
Cl21 C126 H126 66.1
C136 C131 C132 123(2)
C136 C131 Cl3 117.0(15)
C132 C131 Cl3 120.1(17)
C133 C132 C131 123(2)
C132 C133 C134 112(2)
C135 C134 C133 129.9(16)
C134 C135 C136 113.2(12)
C131 C136 C135 117.9(14)
C172 C171 C176 130(2)
C172 C171 Cl7 126.7(16)
C176 C171 Cl7 103(2)
C173 C172 C171 160(8)
C172 C173 C174 94(8)
C175 C174 C173 113(3)
C176 C175 C174 111(2)
C171 C176 C175 110(3)
C182 C181 C186 130(2)
C182 C181 Cl8 96.2(14)
C186 C181 Cl8 133(2)
C183 C182 C181 116(3)
C182 C183 C184 109(3)
C185 C184 C183 122(2)
C186 C185 C184 92(3)
C185 C186 C181 139(3)
C146 C141 C142 121.3(7)
C146 C141 Cl4 118.8(6)
C142 C141 Cl4 119.9(6)
C143 C142 C141 119.2(8)
C143 C142 H142 120.4
C141 C142 H142 120.4
C142 C143 C144 120.2(7)
C142 C143 H143 119.9
C144 C143 H143 119.9
C145 C144 C143 116.7(8)
C145 C144 H144 121.7
C143 C144 H144 121.7
C144 C145 C146 123.3(9)
C144 C145 H145 118.3
C146 C145 H145 118.3
C141 C146 C145 118.9(7)
C141 C146 H146 120.5
C145 C146 H146 120.5
C155 Cl54 C153 67.8(6)
C152 C151 C156 116.7(17)
C152 C151 H151 121.6
C156 C151 H151 121.6
C153 C152 C151 119.7(15)
C153 C152 H152 120.1
C151 C152 H152 120.1
C152 C153 C154 119.2(16)
C152 C153 Cl54 147.8(11)
C154 C153 Cl54 28.6(10)
C152 C153 H153 120.4
C154 C153 H153 120.4
Cl54 C153 H153 91.8
C155 C154 C153 129(2)
C155 C154 H154 115.7
C153 C154 H154 115.7
C154 C155 C156 113.0(14)
C154 C155 Cl54 32.2(10)
C156 C155 Cl54 144.9(9)
C154 C155 H155 123.5
C156 C155 H155 123.5
Cl54 C155 H155 91.4
C155 C156 C151 122.6(12)
C155 C156 H156 118.7
C151 C156 H156 118.7
C161 Cl6 Cl62 75.8(8)
C162 Cl62 Cl6 74.9(10)
C162 C161 C166 124.2(17)
C162 C161 Cl6 109.7(14)
C166 C161 Cl6 126.1(15)
C161 C162 C163 122.4(19)
C161 C162 Cl62 99.6(15)
C163 C162 Cl62 137.7(18)
C161 C162 H162 118.8
C163 C162 H162 118.8
Cl62 C162 H162 19.9
C162 C163 C164 119.1(13)
C162 C163 H163 120.5
C164 C163 H163 120.5
C165 C164 C163 115.6(13)
C165 C164 H164 122.2
C163 C164 H164 122.2
C166 C165 C164 118.4(13)
C166 C165 H165 120.8
C164 C165 H165 120.8
C161 C166 C165 120.2(13)
C161 C166 H166 119.9
C165 C166 H166 119.9

loop_
_geom_bond_atom_site_label_1
_geom_bond_atom_site_label_2
_geom_bond_distance
Zr1 C4 2.457(6)
Zr1 C3 2.477(6)
Zr1 C7 2.484(7)
Zr1 C8 2.487(7)
Zr1 C9 2.493(7)
Zr1 C10 2.493(7)
Zr1 C5 2.497(6)
Zr1 C1 2.502(6)
Zr1 C6 2.503(6)
Zr1 C2 2.524(7)
Zr1 Zr2 3.5653(8)
Zr1 Zr3 3.5654(8)
Zr1 H92 2.19(4)
Zr1 H93 2.06(4)
Zr1 H99 2.18(6)
Zr2 C29 2.484(7)
Zr2 C21 2.491(7)
Zr2 C26 2.491(7)
Zr2 C22 2.493(8)
Zr2 C28 2.503(8)
Zr2 C27 2.506(8)
Zr2 C23 2.509(9)
Zr2 C30 2.515(7)
Zr2 C25 2.516(6)
Zr2 C24 2.519(7)
Zr2 Zr3 3.5878(10)
Zr2 H91 2.24(4)
Zr2 H93 2.19(4)
Zr2 H99 1.90(6)
Zr3 C37 2.462(8)
Zr3 C32 2.462(7)
Zr3 C33 2.474(8)
Zr3 C36 2.476(8)
Zr3 C40 2.485(7)
Zr3 C39 2.487(7)
Zr3 C38 2.489(7)
Zr3 C34 2.505(7)
Zr3 C35 2.511(7)
Zr3 C31 2.522(8)
Zr3 H91 2.21(4)
Zr3 H92 2.12(4)
Zr3 H99 2.12(6)
C1 C2 1.379(11)
C1 C5 1.390(11)
C1 H1 0.9500
C2 C3 1.363(10)
C2 H2 0.9500
C3 C4 1.374(10)
C3 H3 0.9500
C4 C5 1.452(10)
C4 H4 0.9500
C5 H5 0.9500
C6 C10 1.376(12)
C6 C7 1.377(11)
C6 H6 0.9500
C7 C8 1.392(12)
C7 H7 0.9500
C8 C9 1.394(12)
C8 H8 0.9500
C9 C10 1.412(11)
C9 H9 0.9500
C10 H10 0.9500
C21 C22 1.386(13)
C21 C25 1.472(11)
C21 H21 0.9500
C22 C23 1.369(14)
C22 H22 0.9500
C23 C24 1.396(11)
C23 H23 0.9500
C24 C25 1.363(11)
C24 H24 0.9500
C25 H25 0.9500
C26 C27 1.372(13)
C26 C30 1.419(13)
C26 H26 0.9500
C27 C28 1.367(12)
C27 H27 0.9500
C28 C29 1.383(12)
C28 H28 0.9500
C29 C30 1.398(12)
C29 H29 0.9500
C30 H30 0.9500
C31 C32 1.325(15)
C31 C35 1.375(12)
C31 H31 0.9500
C32 C33 1.464(16)
C32 H32 0.9500
C33 C34 1.427(12)
C33 H33 0.9500
C34 C35 1.398(11)
C34 H34 0.9500
C35 H35 0.9500
C36 C40 1.373(14)
C36 C37 1.378(14)
C36 H36 0.9500
C37 C38 1.454(13)
C37 H37 0.9500
C38 C39 1.386(13)
C38 H38 0.9500
C39 C40 1.369(13)
C39 H39 0.9500
C40 H40 0.9500
B1 C51 1.641(10)
B1 C61 1.644(8)
B1 C41 1.655(9)
B1 C71 1.661(9)
C41 C46 1.381(9)
C41 C42 1.382(8)
C42 F42 1.349(7)
C42 C43 1.386(9)
C43 F43 1.334(7)
C43 C44 1.378(10)
C44 F44 1.333(7)
C44 C45 1.372(10)
C45 F45 1.352(8)
C45 C46 1.376(9)
C46 F46 1.351(7)
C51 C56 1.387(8)
C51 C52 1.398(9)
C52 F52 1.355(8)
C52 C53 1.370(11)
C53 F53 1.339(7)
C53 C54 1.373(11)
C54 F54 1.326(8)
C54 C55 1.389(9)
C55 F55 1.349(8)
C55 C56 1.363(9)
C56 F56 1.355(6)
C61 C62 1.382(8)
C61 C66 1.383(8)
C62 F62 1.359(6)
C62 C63 1.386(8)
C63 F63 1.334(7)
C63 C64 1.374(9)
C64 F64 1.331(7)
C64 C65 1.363(9)
C65 F65 1.352(7)
C65 C66 1.378(8)
C66 F66 1.357(7)
C71 C72 1.378(10)
C71 C76 1.378(9)
C72 F72 1.364(8)
C72 C73 1.383(10)
C73 F73 1.335(9)
C73 C74 1.370(12)
C74 F74 1.344(8)
C74 C75 1.363(12)
C75 F75 1.360(9)
C75 C76 1.370(10)
C76 F76 1.354(8)
B2 C111 1.634(10)
B2 C101 1.638(10)
B2 C81 1.652(9)
B2 C91 1.653(9)
C81 C82 1.381(9)
C81 C86 1.390(9)
C82 F82 1.337(7)
C82 C83 1.380(10)
C83 F83 1.347(8)
C83 C84 1.360(10)
C84 F84 1.355(8)
C84 C85 1.356(10)
C85 F85 1.346(8)
C85 C86 1.390(9)
C86 F86 1.359(7)
C91 C92 1.387(9)
C91 C96 1.394(9)
C92 F92 1.343(8)
C92 C93 1.399(11)
C93 F93 1.348(9)
C93 C94 1.361(11)
C94 F94 1.336(8)
C94 C95 1.369(11)
C95 F95 1.347(8)
C95 C96 1.369(10)
C96 F96 1.363(7)
C101 C102 1.379(11)
C101 C106 1.392(11)
C102 F102 1.355(11)
C102 C103 1.403(12)
C103 C104 1.33(2)
C103 F103 1.380(13)
C104 F104 1.333(10)
C104 C105 1.37(2)
C105 F105 1.327(14)
C105 C106 1.388(11)
C106 F106 1.345(11)
C111 C112 1.375(12)
C111 C116 1.398(12)
C112 F112 1.362(13)
C112 C113 1.423(15)
C113 F113 1.360(18)
C113 C114 1.37(3)
C114 C115 1.31(3)
C114 F114 1.345(12)
C115 F115 1.326(19)
C115 C116 1.370(16)
C116 F116 1.346(13)
Cl21 Cl22 1.172(13)
Cl21 C121 1.802(13)
Cl21 C126 2.249(17)
Cl22 C121 1.739(11)
C121 C126 1.293(14)
C121 C122 1.397(18)
C122 C123 1.58(3)
C122 H122 0.9500
C123 C124 1.34(3)
C123 H123 0.9500
C124 C125 1.272(18)
C124 H124 0.9500
C125 C126 1.222(16)
C125 H125 0.9500
C126 H126 0.9500
Cl3 C131 1.73(2)
C131 C136 1.34(2)
C131 C132 1.38(3)
C132 C133 1.33(4)
C133 C134 1.40(2)
C134 C135 1.332(18)
C135 C136 1.45(2)
Cl7 C171 1.80(3)
C171 C172 1.37(3)
C171 C176 1.39(3)
C172 C173 0.77(9)
C173 C174 1.91(10)
C174 C175 1.78(5)
C175 C176 1.51(5)
Cl8 C181 1.73(2)
C181 C182 1.37(3)
C181 C186 1.39(3)
C182 C183 1.32(5)
C183 C184 1.87(5)
C184 C185 1.67(5)
C185 C186 1.32(5)
Cl4 C141 1.730(7)
C141 C146 1.347(10)
C141 C142 1.396(10)
C142 C143 1.353(12)
C142 H142 0.9500
C143 C144 1.467(14)
C143 H143 0.9500
C144 C145 1.324(13)
C144 H144 0.9500
C145 C146 1.392(12)
C145 H145 0.9500
C146 H146 0.9500
Cl54 C155 2.10(2)
Cl54 C153 2.20(2)
C151 C152 1.388(19)
C151 C156 1.449(17)
C151 H151 0.9500
C152 C153 1.28(2)
C152 H152 0.9500
C153 C154 1.34(2)
C153 H153 0.9500
C154 C155 1.322(18)
C154 H154 0.9500
C155 C156 1.330(19)
C155 H155 0.9500
C156 H156 0.9500
Cl6 C161 1.674(16)
Cl6 Cl62 2.12(2)
Cl62 C162 1.80(2)
C161 C162 1.25(2)
C161 C166 1.306(18)
C162 C163 1.32(2)
C162 H162 0.9500
C163 C164 1.45(2)
C163 H163 0.9500
C164 C165 1.405(18)
C164 H164 0.9500
C165 C166 1.385(17)
C165 H165 0.9500
C166 H166 0.9500

loop_
_geom_hbond_atom_site_label_D
_geom_hbond_atom_site_label_H
_geom_hbond_atom_site_label_A
_geom_hbond_distance_DH
_geom_hbond_distance_HA
_geom_hbond_distance_DA
_geom_hbond_angle_DHA
_geom_hbond_site_symmetry_A
_geom_hbond_publ_flag
C122 H122 F103 0.95 2.63 3.522(14) 156.3 1_545 yes
C146 H146 F92 0.95 2.48 3.123(9) 124.6 1_545 yes
C152 H152 F52 0.95 2.36 3.018(12) 126.2 . yes
C153 H153 F52 0.95 2.53 3.096(13) 118.5 . yes
C155 H155 F64 0.95 2.60 3.219(12) 123.4 3_455 yes

loop_
_geom_torsion_atom_site_label_1
_geom_torsion_atom_site_label_2
_geom_torsion_atom_site_label_3
_geom_torsion_atom_site_label_4
_geom_torsion
C5 C1 C2 C3 -1.1(8)
Zr1 C1 C2 C3 64.8(5)
C5 C1 C2 Zr1 -65.9(5)
C1 C2 C3 C4 -0.2(8)
Zr1 C2 C3 C4 65.2(5)
C1 C2 C3 Zr1 -65.5(5)
C2 C3 C4 C5 1.4(8)
Zr1 C3 C4 C5 68.5(4)
C2 C3 C4 Zr1 -67.1(5)
C2 C1 C5 C4 1.9(7)
Zr1 C1 C5 C4 -64.9(4)
C2 C1 C5 Zr1 66.8(5)
C3 C4 C5 C1 -1.9(7)
Zr1 C4 C5 C1 66.7(4)
C3 C4 C5 Zr1 -68.6(4)
C10 C6 C7 C8 -1.5(8)
Zr1 C6 C7 C8 -67.0(5)
C10 C6 C7 Zr1 65.5(5)
C6 C7 C8 C9 1.2(8)
Zr1 C7 C8 C9 -66.4(5)
C6 C7 C8 Zr1 67.5(5)
C7 C8 C9 C10 -0.5(8)
Zr1 C8 C9 C10 -66.6(5)
C7 C8 C9 Zr1 66.1(5)
C7 C6 C10 C9 1.2(8)
Zr1 C6 C10 C9 66.4(5)
C7 C6 C10 Zr1 -65.2(5)
C8 C9 C10 C6 -0.4(8)
Zr1 C9 C10 C6 -67.0(5)
C8 C9 C10 Zr1 66.6(5)
C25 C21 C22 C23 -0.9(9)
Zr2 C21 C22 C23 66.5(6)
C25 C21 C22 Zr2 -67.4(5)
C21 C22 C23 C24 1.4(9)
Zr2 C22 C23 C24 67.3(5)
C21 C22 C23 Zr2 -65.8(6)
C22 C23 C24 C25 -1.5(9)
Zr2 C23 C24 C25 65.3(5)
C22 C23 C24 Zr2 -66.7(6)
C23 C24 C25 C21 0.9(8)
Zr2 C24 C25 C21 65.7(5)
C23 C24 C25 Zr2 -64.8(5)
C22 C21 C25 C24 0.0(8)
Zr2 C21 C25 C24 -67.4(5)
C22 C21 C25 Zr2 67.4(5)
C30 C26 C27 C28 -1.1(8)
Zr2 C26 C27 C28 66.3(5)
C30 C26 C27 Zr2 -67.4(5)
C26 C27 C28 C29 -0.3(9)
Zr2 C27 C28 C29 65.6(5)
C26 C27 C28 Zr2 -65.9(5)
C27 C28 C29 C30 1.6(8)
Zr2 C28 C29 C30 67.9(5)
C27 C28 C29 Zr2 -66.4(5)
C28 C29 C30 C26 -2.1(8)
Zr2 C29 C30 C26 65.6(5)
C28 C29 C30 Zr2 -67.7(5)
C27 C26 C30 C29 2.0(8)
Zr2 C26 C30 C29 -65.5(5)
C27 C26 C30 Zr2 67.5(5)
C35 C31 C32 C33 -0.3(9)
Zr3 C31 C32 C33 -66.1(6)
C35 C31 C32 Zr3 65.8(6)
C31 C32 C33 C34 0.3(9)
Zr3 C32 C33 C34 -68.3(5)
C31 C32 C33 Zr3 68.6(6)
C32 C33 C34 C35 -0.1(8)
Zr3 C33 C34 C35 -66.8(5)
C32 C33 C34 Zr3 66.7(5)
C32 C31 C35 C34 0.2(9)
Zr3 C31 C35 C34 65.0(6)
C32 C31 C35 Zr3 -64.7(6)
C33 C34 C35 C31 0.0(9)
Zr3 C34 C35 C31 -65.6(6)
C33 C34 C35 Zr3 65.5(5)
C40 C36 C37 C38 2.4(10)
Zr3 C36 C37 C38 67.9(5)
C40 C36 C37 Zr3 -65.5(6)
C36 C37 C38 C39 -1.9(8)
Zr3 C37 C38 C39 66.3(5)
C36 C37 C38 Zr3 -68.2(6)
C37 C38 C39 C40 0.7(9)
Zr3 C38 C39 C40 65.8(6)
C37 C38 C39 Zr3 -65.0(5)
C38 C39 C40 C36 0.8(10)
Zr3 C39 C40 C36 66.5(6)
C38 C39 C40 Zr3 -65.7(6)
C37 C36 C40 C39 -2.1(10)
Zr3 C36 C40 C39 -66.8(6)
C37 C36 C40 Zr3 64.8(6)
C51 B1 C41 C46 -166.4(5)
C61 B1 C41 C46 -52.3(7)
C71 B1 C41 C46 69.5(7)
C51 B1 C41 C42 21.0(8)
C61 B1 C41 C42 135.1(6)
C71 B1 C41 C42 -103.1(6)
C46 C41 C42 F42 -178.7(5)
B1 C41 C42 F42 -5.8(9)
C46 C41 C42 C43 0.7(8)
B1 C41 C42 C43 173.6(5)
F42 C42 C43 F43 0.6(8)
C41 C42 C43 F43 -178.8(5)
F42 C42 C43 C44 -178.6(5)
C41 C42 C43 C44 2.0(9)
F43 C43 C44 F44 -2.4(10)
C42 C43 C44 F44 176.8(6)
F43 C43 C44 C45 177.8(6)
C42 C43 C44 C45 -3.0(10)
F44 C44 C45 F45 2.6(11)
C43 C44 C45 F45 -177.5(6)
F44 C44 C45 C46 -178.4(6)
C43 C44 C45 C46 1.4(10)
F45 C45 C46 F46 0.9(10)
C44 C45 C46 F46 -178.1(6)
F45 C45 C46 C41 -179.6(6)
C44 C45 C46 C41 1.4(11)
C42 C41 C46 F46 177.1(5)
B1 C41 C46 F46 3.6(9)
C42 C41 C46 C45 -2.4(9)
B1 C41 C46 C45 -175.8(6)
C61 B1 C51 C56 -64.7(6)
C41 B1 C51 C56 57.1(7)
C71 B1 C51 C56 173.1(5)
C61 B1 C51 C52 99.5(7)
C41 B1 C51 C52 -138.7(6)
C71 B1 C51 C52 -22.8(9)
C56 C51 C52 F52 179.1(5)
B1 C51 C52 F52 13.9(10)
C56 C51 C52 C53 -0.1(9)
B1 C51 C52 C53 -165.4(6)
F52 C52 C53 F53 -1.3(9)
C51 C52 C53 F53 178.0(6)
F52 C52 C53 C54 -179.9(6)
C51 C52 C53 C54 -0.6(11)
F53 C53 C54 F54 1.6(10)
C52 C53 C54 F54 -179.8(6)
F53 C53 C54 C55 -177.9(6)
C52 C53 C54 C55 0.7(10)
F54 C54 C55 F55 0.4(10)
C53 C54 C55 F55 180.0(6)
F54 C54 C55 C56 -179.7(6)
C53 C54 C55 C56 -0.2(10)
F55 C55 C56 F56 -1.4(8)
C54 C55 C56 F56 178.8(6)
F55 C55 C56 C51 179.3(6)
C54 C55 C56 C51 -0.5(10)
C52 C51 C56 F56 -178.6(5)
B1 C51 C56 F56 -12.1(8)
C52 C51 C56 C55 0.7(9)
B1 C51 C56 C55 167.2(6)
C51 B1 C61 C62 100.6(7)
C41 B1 C61 C62 -22.3(8)
C71 B1 C61 C62 -136.3(6)
C51 B1 C61 C66 -69.6(6)
C41 B1 C61 C66 167.5(5)
C71 B1 C61 C66 53.6(8)
C66 C61 C62 F62 179.0(5)
B1 C61 C62 F62 8.4(9)
C66 C61 C62 C63 0.9(9)
B1 C61 C62 C63 -169.7(6)
F62 C62 C63 F63 0.4(8)
C61 C62 C63 F63 178.6(6)
F62 C62 C63 C64 179.0(5)
C61 C62 C63 C64 -2.7(10)
F63 C63 C64 F64 -0.2(10)
C62 C63 C64 F64 -178.9(6)
F63 C63 C64 C65 -178.1(6)
C62 C63 C64 C65 3.3(10)
F64 C64 C65 F65 0.2(10)
C63 C64 C65 F65 178.0(6)
F64 C64 C65 C66 180.0(6)
C63 C64 C65 C66 -2.1(10)
F65 C65 C66 F66 -1.6(9)
C64 C65 C66 F66 178.6(6)
F65 C65 C66 C61 -179.9(6)
C64 C65 C66 C61 0.3(11)
C62 C61 C66 F66 -177.9(5)
B1 C61 C66 F66 -6.5(9)
C62 C61 C66 C65 0.3(9)
B1 C61 C66 C65 171.7(6)
C51 B1 C71 C72 135.4(7)
C61 B1 C71 C72 21.0(9)
C41 B1 C71 C72 -100.6(7)
C51 B1 C71 C76 -55.0(8)
C61 B1 C71 C76 -169.4(6)
C41 B1 C71 C76 69.0(8)
C76 C71 C72 F72 -177.8(7)
B1 C71 C72 F72 -7.7(11)
C76 C71 C72 C73 1.1(12)
B1 C71 C72 C73 171.2(7)
F72 C72 C73 F73 -0.7(12)
C71 C72 C73 F73 -179.7(7)
F72 C72 C73 C74 178.5(8)
C71 C72 C73 C74 -0.5(13)
F73 C73 C74 F74 -1.2(14)
C72 C73 C74 F74 179.6(8)
F73 C73 C74 C75 179.1(9)
C72 C73 C74 C75 0.0(14)
F74 C74 C75 F75 0.8(15)
C73 C74 C75 F75 -179.6(9)
F74 C74 C75 C76 -179.9(9)
C73 C74 C75 C76 -0.2(15)
F75 C75 C76 F76 1.4(12)
C74 C75 C76 F76 -177.9(8)
F75 C75 C76 C71 -179.7(8)
C74 C75 C76 C71 1.0(14)
C72 C71 C76 F76 177.5(7)
B1 C71 C76 F76 6.6(10)
C72 C71 C76 C75 -1.4(12)
B1 C71 C76 C75 -172.3(7)
C111 B2 C81 C82 -109.1(7)
C101 B2 C81 C82 13.6(9)
C91 B2 C81 C82 128.4(7)
C111 B2 C81 C86 63.1(7)
C101 B2 C81 C86 -174.3(6)
C91 B2 C81 C86 -59.4(8)
C86 C81 C82 F82 -177.7(6)
B2 C81 C82 F82 -5.3(10)
C86 C81 C82 C83 2.4(10)
B2 C81 C82 C83 174.9(6)
F82 C82 C83 F83 -0.9(10)
C81 C82 C83 F83 178.9(6)
F82 C82 C83 C84 177.8(7)
C81 C82 C83 C84 -2.3(11)
F83 C83 C84 F84 0.0(11)
C82 C83 C84 F84 -178.8(7)
F83 C83 C84 C85 179.4(7)
C82 C83 C84 C85 0.6(12)
F84 C84 C85 F85 -1.6(12)
C83 C84 C85 F85 179.1(7)
F84 C84 C85 C86 -180.0(7)
C83 C84 C85 C86 0.6(11)
F85 C85 C86 F86 0.4(10)
C84 C85 C86 F86 178.9(7)
F85 C85 C86 C81 -178.8(7)
C84 C85 C86 C81 -0.4(11)
C82 C81 C86 F86 179.7(6)
B2 C81 C86 F86 6.4(9)
C82 C81 C86 C85 -1.1(10)
B2 C81 C86 C85 -174.4(6)
C111 B2 C91 C92 -129.8(7)
C101 B2 C91 C92 108.2(8)
C81 B2 C91 C92 -14.2(10)
C111 B2 C91 C96 57.9(8)
C101 B2 C91 C96 -64.0(7)
C81 B2 C91 C96 173.5(6)
C96 C91 C92 F92 176.8(7)
B2 C91 C92 F92 3.9(12)
C96 C91 C92 C93 -1.6(12)
B2 C91 C92 C93 -174.4(8)
F92 C92 C93 F93 4.1(13)
C91 C92 C93 F93 -177.4(8)
F92 C92 C93 C94 -177.1(9)
C91 C92 C93 C94 1.3(15)
F93 C93 C94 F94 -1.2(15)
C92 C93 C94 F94 -179.9(8)
F93 C93 C94 C95 178.6(9)
C92 C93 C94 C95 -0.1(14)
F94 C94 C95 F95 -0.9(12)
C93 C94 C95 F95 179.2(8)
F94 C94 C95 C96 179.2(7)
C93 C94 C95 C96 -0.7(13)
F95 C95 C96 F96 0.5(10)
C94 C95 C96 F96 -179.6(7)
F95 C95 C96 C91 -179.6(7)
C94 C95 C96 C91 0.3(12)
C92 C91 C96 F96 -179.3(6)
B2 C91 C96 F96 -6.0(9)
C92 C91 C96 C95 0.8(11)
B2 C91 C96 C95 174.1(7)
C111 B2 C101 C102 173.0(6)
C81 B2 C101 C102 56.7(8)
C91 B2 C101 C102 -64.6(7)
C111 B2 C101 C106 -14.5(9)
C81 B2 C101 C106 -130.8(7)
C91 B2 C101 C106 107.9(7)
C106 C101 C102 F102 -177.9(6)
B2 C101 C102 F102 -4.4(10)
C106 C101 C102 C103 2.2(11)
B2 C101 C102 C103 175.7(7)
F102 C102 C103 C104 177.3(8)
C101 C102 C103 C104 -2.8(14)
F102 C102 C103 F103 -0.4(11)
C101 C102 C103 F103 179.4(7)
F103 C103 C104 F104 -3.6(15)
C102 C103 C104 F104 178.7(8)
F103 C103 C104 C105 179.7(8)
C102 C103 C104 C105 2.1(15)
C103 C104 C105 F105 178.4(8)
F104 C104 C105 F105 1.8(13)
C103 C104 C105 C106 -1.1(14)
F104 C104 C105 C106 -177.7(8)
F105 C105 C106 F106 1.3(10)
C104 C105 C106 F106 -179.2(7)
F105 C105 C106 C101 -178.8(7)
C104 C105 C106 C101 0.7(12)
C102 C101 C106 F106 178.7(6)
B2 C101 C106 F106 5.7(11)
C102 C101 C106 C105 -1.2(11)
B2 C101 C106 C105 -174.2(7)
C101 B2 C111 C112 131.2(7)
C81 B2 C111 C112 -105.5(7)
C91 B2 C111 C112 16.1(9)
C101 B2 C111 C116 -57.4(8)
C81 B2 C111 C116 65.9(7)
C91 B2 C111 C116 -172.5(6)
C116 C111 C112 F112 -178.5(6)
B2 C111 C112 F112 -6.7(11)
C116 C111 C112 C113 2.7(10)
B2 C111 C112 C113 174.6(6)
F112 C112 C113 F113 0.6(10)
C111 C112 C113 F113 179.4(6)
F112 C112 C113 C114 -178.2(8)
C111 C112 C113 C114 0.6(12)
F113 C113 C114 C115 176.6(9)
C112 C113 C114 C115 -4.7(16)
F113 C113 C114 F114 -0.5(15)
C112 C113 C114 F114 178.2(8)
F114 C114 C115 F115 -1.1(19)
C113 C114 C115 F115 -177.9(9)
F114 C114 C115 C116 -178.0(9)
C113 C114 C115 C116 5.2(18)
C114 C115 C116 F116 179.0(10)
F115 C115 C116 F116 2.2(13)
C114 C115 C116 C111 -1.5(16)
F115 C115 C116 C111 -178.4(8)
C112 C111 C116 F116 177.0(6)
B2 C111 C116 F116 4.4(9)
C112 C111 C116 C115 -2.4(11)
B2 C111 C116 C115 -175.0(7)
C126 Cl21 Cl22 C121 -7.3(5)
Cl21 Cl22 C121 C126 16.1(10)
Cl21 Cl22 C121 C122 -169.1(9)
Cl22 Cl21 C121 C126 -167.6(8)
Cl22 Cl21 C121 C122 18.7(15)
C126 Cl21 C121 C122 -173.7(18)
C126 Cl21 C121 Cl22 167.6(8)
C126 C121 C122 C123 -0.3(14)
Cl22 C121 C122 C123 -175.6(8)
Cl21 C121 C122 C123 172.2(12)
C121 C122 C123 C124 -2.0(16)
C122 C123 C124 C125 1.8(18)
C123 C124 C125 C126 1(2)
C124 C125 C126 C121 -4(2)
C122 C121 C126 C125 3.2(16)
Cl22 C121 C126 C125 177.4(9)
Cl21 C121 C126 C125 -172.6(10)
C122 C121 C126 Cl21 175.8(12)
Cl22 C121 C126 Cl21 -10.0(6)
C136 C131 C132 C133 -1(3)
Cl3 C131 C132 C133 -179.4(19)
C131 C132 C133 C134 4(3)
C132 C133 C134 C135 -12(3)
C133 C134 C135 C136 14(2)
C132 C131 C136 C135 3(2)
Cl3 C131 C136 C135 -178.2(9)
C134 C135 C136 C131 -8.7(16)
C176 C171 C172 C173 20(21)
Cl7 C171 C172 C173 -159(21)
C171 C172 C173 C174 -21(23)
C173 C174 C175 C176 3(4)
C172 C171 C176 C175 3(3)
Cl7 C171 C176 C175 -178(2)
C174 C175 C176 C171 -5(3)
C186 C181 C182 C183 3(3)
Cl8 C181 C182 C183 178(2)
C181 C182 C183 C184 10(3)
C182 C183 C184 C185 -34(4)
C183 C184 C185 C186 35(4)
C184 C185 C186 C181 -27(5)
C182 C181 C186 C185 9(5)
Cl8 C181 C186 C185 -164(4)
C146 C141 C142 C143 -0.5(12)
Cl4 C141 C142 C143 179.4(7)
C141 C142 C143 C144 2.6(13)
C142 C143 C144 C145 -5.9(14)
C143 C144 C145 C146 7.3(16)
C142 C141 C146 C145 1.7(13)
Cl4 C141 C146 C145 -178.2(7)
C144 C145 C146 C141 -5.5(16)
C156 C151 C152 C153 3.3(18)
C151 C152 C153 C154 -6(2)
C151 C152 C153 Cl54 -5(3)
C152 C153 C154 C155 3(2)
Cl54 C153 C154 C155 -176(2)
C153 C154 C155 C156 2.2(19)
C153 C154 C155 Cl54 177(2)
C154 C155 C156 C151 -4.5(17)
Cl54 C155 C156 C151 -10(2)
C152 C151 C156 C155 2.0(16)
Cl62 Cl6 C161 C162 -1.9(13)
Cl62 Cl6 C161 C166 -179.4(14)
C166 C161 C162 C163 5(3)
Cl6 C161 C162 C163 -172.6(13)
C166 C161 C162 Cl62 179.7(13)
Cl6 C161 C162 Cl62 2.1(15)
Cl6 Cl62 C162 C161 -1.6(11)
Cl6 Cl62 C162 C163 172(2)
C161 C162 C163 C164 -7(2)
Cl62 C162 C163 C164 -179.0(15)
C162 C163 C164 C165 4.7(16)
C163 C164 C165 C166 -1.2(15)
C162 C161 C166 C165 -1(2)
Cl6 C161 C166 C165 176.1(10)
C164 C165 C166 C161 -0.7(18)
